data_4335290
loop_
_publ_author_name
'Ellen M. Matson'
'Stacey R. Opperwall'
'Phillip E. Fanwick'
'Suzanne C. Bart'

_publ_contact_author_address
;    Department of Chemistry
     Purdue University
     560 Oval Dr.
     W. Lafayette
     IN 47907-2084
     USA
;
_publ_contact_author_email pfanwick@purdue.edu
_publ_contact_author_fax 1(765)4940239
_publ_contact_author_name 'Fanwick, Phillip E.'
_publ_contact_author_phone 1(765)4944572
_publ_section_title
;
 "Oxidative Addition" of Halogens to Uranium(IV) Bis(amidophenolate)
 Complexes
;
_journal_name_full 'Inorganic Chemistry'
_journal_page_first 7295
_journal_page_last 7304
_journal_paper_doi 10.1021/ic4009812
_journal_volume 52
_journal_year 2013
_chemical_formula_moiety 'C56 H86 N2 O4 U1, 8/3(C4 H8 O1), 2/3(C5 H12)'
_chemical_formula_sum 'C70 H111.33333 N2 O6.66667 U'
_chemical_formula_weight 1329.74
_space_group_IT_number 2
_symmetry_cell_setting triclinic
_symmetry_space_group_name_Hall '-P 1'
_symmetry_space_group_name_H-M 'P -1'
_cell_angle_alpha 70.95
_cell_angle_beta 73.10
_cell_angle_gamma 83.34
_cell_formula_units_Z 3
_cell_length_a 14.6626(6)
_cell_length_b 16.6809(5)
_cell_length_c 22.7494(6)
_cell_measurement_reflns_used 18408
_cell_measurement_temperature 150.0(2)
_cell_measurement_theta_max 70
_cell_measurement_theta_min 2
_cell_volume 5030.9(3)
_computing_cell_refinement 'DENZO/SCALEPACK (Otwinowski & Minor, 1996)'
_computing_data_collection 'CrystalClear(Rigaku, 2001)'
_computing_data_reduction 'DENZO/SCALEPACK (Otwinowski & Minor, 1996)'
_computing_molecular_graphics
;
    ORTEP (Johnson, 1976)
    PLATON (Spek, 2003)
;
_computing_publication_material 'SHELX97(Sheldrick, 2008) and local programs'
_computing_structure_refinement 'SHELX97 (Sheldrick, 2008)'
_computing_structure_solution
;
 PATTY (DIRDIF, Beurskins, 2008)
;
_diffrn_ambient_temperature 150.0(2)
_diffrn_measured_fraction_theta_full 0.9580
_diffrn_measured_fraction_theta_max 0.9580
_diffrn_measurement_details
;
Data were collected on a Rigaku Rapid which has a quarter 
chi circle and a 200 degree curved image plate at a fixed 
distance of 127.4mm.  Strategy was optimized using the 
CrystalClear software.  The completeness is the best 
that can be obtained with this geometry. The missing data are not cusp 
data but mostly high angle data.
Also the use of HKL2000/SCALEPACK lowers the number 
of observed data as inconsistent equivalents are removed 
from the data set and not included in the collected total
;
_diffrn_measurement_device_type Rigaku_Rapid_II
_diffrn_measurement_method \w
_diffrn_radiation_monochromator 'confocal optics'
_diffrn_radiation_type CU-K\a
_diffrn_radiation_wavelength 1.54184
_diffrn_reflns_av_R_equivalents 0.0890
_diffrn_reflns_av_sigmaI/netI 0.0260
_diffrn_reflns_limit_h_max 17
_diffrn_reflns_limit_h_min 0
_diffrn_reflns_limit_k_max 20
_diffrn_reflns_limit_k_min -20
_diffrn_reflns_limit_l_max 27
_diffrn_reflns_limit_l_min -26
_diffrn_reflns_number 99463
_diffrn_reflns_theta_full 70.3
_diffrn_reflns_theta_max 70.29
_diffrn_reflns_theta_min 2.80
_diffrn_standards_number 0
_exptl_absorpt_coefficient_mu 7.200
_exptl_absorpt_correction_T_max 0.6492
_exptl_absorpt_correction_T_min 0.4133
_exptl_absorpt_correction_type multi-scan
_exptl_absorpt_process_details 'SCALEPACK (Otwinowski & Minor, 1997)'
_exptl_crystal_colour orange
_exptl_crystal_density_diffrn 1.317
_exptl_crystal_description needle
_exptl_crystal_F_000 2084
_exptl_crystal_size_max 0.20
_exptl_crystal_size_mid 0.12
_exptl_crystal_size_min 0.06
_refine_diff_density_max 2.80
_refine_diff_density_min -1.42
_refine_ls_extinction_method none
_refine_ls_goodness_of_fit_ref 1.040
_refine_ls_hydrogen_treatment constr
_refine_ls_matrix_type full
_refine_ls_number_parameters 1096
_refine_ls_number_reflns 18398
_refine_ls_number_restraints 6
_refine_ls_R_factor_all 0.052
_refine_ls_R_factor_gt 0.051
_refine_ls_shift/su_max 0.004
_refine_ls_structure_factor_coef Fsqd
_refine_ls_weighting_details 'w=1/[\s^2^(Fo^2^)+(0.1126P)^2^+5.1474P] where P=(Fo^2^+2Fc^2^)/3'
_refine_ls_weighting_scheme calc
_refine_ls_wR_factor_gt 0.143
_refine_ls_wR_factor_ref 0.144
_reflns_number_gt 17721
_reflns_number_total 18398
_reflns_threshold_expression >2.0\s(I)
_cod_data_source_file ic4009812_si_004_2.cif
_cod_data_source_block EMM64
_cod_depositor_comments
;

2021-10-24
Z value and formula fixed to values more according to usual
chemical conventions.                 miguel

The following automatic conversions were performed:

data name '_iucr_refine_instruction_details' was replaced with
'_iucr_refine_instructions_details' as specified in the replacement
file 'data/replacement-values/replacement_tags.lst'.

Automatic conversion script
Id: cif_correct_tags 9268 2022-04-12 08:56:07Z antanas 
;
_cod_original_formula_moiety '3(C56 H86 N2 O4 U1),8(C4 H8 O1),2(C5 H12)'
_cod_original_formula_sum 'C210 H346 N6 O20 U3'
_cod_original_formula_units_Z 1
_cod_original_formula_weight 3989.22
_cod_database_code 4335290

loop_
_symmetry_equiv_pos_as_xyz
'x, y, z'
'-x, -y, -z'

loop_
_atom_site_label
_atom_site_fract_x
_atom_site_fract_y
_atom_site_fract_z
_atom_site_U_iso_or_equiv
_atom_site_adp_type
_atom_site_occupancy
_atom_site_symmetry_multiplicity
_atom_site_calc_flag
_atom_site_refinement_flags
U1 0.0000 1.0000 1.0000 0.03306(8) Uani 1 2 d S
U2 0.793977(9) 0.492186(8) 0.716922(6) 0.03400(7) Uani 1 1 d .
O1 0.7460(2) 0.59591(18) 0.75674(14) 0.0364(6) Uani 1 1 d .
O2 0.8779(2) 0.39398(19) 0.68053(15) 0.0375(6) Uani 1 1 d .
O3 -0.0335(2) 0.87811(18) 0.99688(15) 0.0362(6) Uani 1 1 d .
O51 0.9361(3) 0.5753(2) 0.6465(2) 0.0580(9) Uani 1 1 d .
O61 0.8872(3) 0.4599(2) 0.79715(19) 0.0540(9) Uani 1 1 d .
O71 0.0228(3) 0.9401(2) 1.10673(17) 0.0538(9) Uani 1 1 d .
O911 0.1227(6) 0.1396(5) 0.3731(5) 0.152(3) Uani 1 1 d .
O921 0.1275(8) 0.9243(5) 0.7418(4) 0.147(3) Uani 1 1 d .
O931 0.1625(5) 0.4388(7) 0.7469(4) 0.137(3) Uani 1 1 d .
O941 0.2902(13) 0.7255(9) 0.5037(9) 0.284(10) Uani 1 1 d .
N1 0.6929(3) 0.5865(2) 0.66268(18) 0.0372(8) Uani 1 1 d .
N2 0.7204(2) 0.3607(2) 0.76831(17) 0.0357(7) Uani 1 1 d .
N3 0.1393(2) 0.9226(2) 0.96227(17) 0.0354(7) Uani 1 1 d .
C11 0.6781(3) 0.6554(3) 0.7410(2) 0.0364(9) Uani 1 1 d .
C12 0.6409(3) 0.7137(3) 0.7737(2) 0.0399(10) Uani 1 1 d .
C13 0.5706(4) 0.7725(3) 0.7515(2) 0.0466(11) Uani 1 1 d .
C14 0.5426(4) 0.7735(3) 0.6981(2) 0.0490(11) Uani 1 1 d .
C15 0.5827(4) 0.7138(3) 0.6663(2) 0.0490(11) Uani 1 1 d .
C16 0.6493(3) 0.6527(3) 0.6863(2) 0.0392(9) Uani 1 1 d .
C17 0.6743(3) 0.7136(3) 0.8317(2) 0.0421(10) Uani 1 1 d .
C18 0.4663(5) 0.8376(4) 0.6740(3) 0.0694(17) Uani 1 1 d .
C31 0.0300(3) 0.8201(3) 0.9762(2) 0.0348(9) Uani 1 1 d .
C32 0.0014(3) 0.7452(3) 0.9726(2) 0.0365(9) Uani 1 1 d .
C33 0.0742(4) 0.6892(3) 0.9528(2) 0.0417(10) Uani 1 1 d .
C34 0.1699(3) 0.7058(3) 0.9376(2) 0.0438(10) Uani 1 1 d .
C35 0.1953(3) 0.7829(3) 0.9404(2) 0.0433(10) Uani 1 1 d .
C36 0.1263(3) 0.8419(3) 0.9587(2) 0.0358(9) Uani 1 1 d .
C37 -0.1046(3) 0.7261(3) 0.9884(3) 0.0458(10) Uani 1 1 d .
C38 0.2484(4) 0.6414(3) 0.9191(3) 0.0533(12) Uani 1 1 d .
C41 0.8499(3) 0.3127(3) 0.6960(2) 0.0387(10) Uani 1 1 d .
C42 0.9004(3) 0.2543(3) 0.6668(2) 0.0416(10) Uani 1 1 d .
C43 0.8657(4) 0.1713(3) 0.6898(3) 0.0507(12) Uani 1 1 d .
C44 0.7854(4) 0.1469(3) 0.7406(3) 0.0489(11) Uani 1 1 d .
C45 0.7352(3) 0.2081(3) 0.7688(2) 0.0448(10) Uani 1 1 d .
C46 0.7637(3) 0.2917(3) 0.7474(2) 0.0397(9) Uani 1 1 d .
C47 0.9917(3) 0.2804(3) 0.6102(2) 0.0458(10) Uani 1 1 d .
C48 0.7466(4) 0.0566(3) 0.7657(3) 0.0563(13) Uani 1 1 d .
C52 0.9332(5) 0.6682(4) 0.6297(3) 0.0673(16) Uani 1 1 d .
C53 1.0309(7) 0.6921(7) 0.6117(8) 0.152(6) Uani 1 1 d .
C54 1.0923(6) 0.6201(5) 0.6165(5) 0.094(3) Uani 1 1 d .
C55 1.0344(4) 0.5468(4) 0.6306(4) 0.0674(16) Uani 1 1 d .
C61 0.9135(5) 0.5123(4) 0.8288(3) 0.0590(14) Uani 1 1 d .
C62 0.9648(5) 0.4533(4) 0.8755(3) 0.0699(16) Uani 1 1 d .
C63 0.9327(6) 0.3657(4) 0.8838(3) 0.0726(18) Uani 1 1 d .
C64 0.9226(4) 0.3739(3) 0.8202(3) 0.0543(12) Uani 1 1 d .
C72 -0.0190(4) 0.9746(4) 1.1596(2) 0.0531(12) Uani 1 1 d .
C73 -0.0564(7) 0.8996(5) 1.2163(3) 0.089(2) Uani 1 1 d .
C74 -0.0224(8) 0.8223(5) 1.1936(4) 0.109(3) Uani 1 1 d .
C75 0.0495(5) 0.8518(4) 1.1345(3) 0.0644(15) Uani 1 1 d .
C111 0.6710(3) 0.5710(3) 0.6083(2) 0.0376(9) Uani 1 1 d .
C112 0.7294(3) 0.4910(3) 0.5994(2) 0.0394(9) Uani 1 1 d .
C113 0.7140(4) 0.4655(3) 0.5438(2) 0.0448(10) Uani 1 1 d .
C114 0.7449(4) 0.5380(4) 0.4813(2) 0.0495(11) Uani 1 1 d .
C115 0.6870(3) 0.6189(3) 0.4878(2) 0.0440(10) Uani 1 1 d .
C116 0.5812(3) 0.6026(3) 0.5021(2) 0.0471(11) Uani 1 1 d .
C117 0.5493(4) 0.5291(4) 0.5648(3) 0.0484(12) Uani 1 1 d .
C118 0.5654(3) 0.5509(3) 0.6212(2) 0.0439(10) Uani 1 1 d .
C119 0.7038(3) 0.6432(3) 0.5439(2) 0.0410(9) Uani 1 1 d .
C120 0.6080(4) 0.4490(4) 0.5576(3) 0.0508(11) Uani 1 1 d .
C171 0.7810(4) 0.7333(3) 0.8090(3) 0.0498(11) Uani 1 1 d .
C172 0.6568(4) 0.6274(3) 0.8844(2) 0.0499(11) Uani 1 1 d .
C173 0.6206(4) 0.7807(4) 0.8628(3) 0.0553(13) Uani 1 1 d .
C181 0.5079(8) 0.8897(6) 0.6042(4) 0.123(4) Uani 1 1 d .
C182 0.3824(5) 0.7892(6) 0.6764(5) 0.101(3) Uani 1 1 d .
C183 0.4273(5) 0.8962(5) 0.7147(3) 0.079(2) Uani 1 1 d .
C311 0.2363(3) 0.9542(3) 0.9436(2) 0.0363(9) Uani 1 1 d .
C312 0.2969(3) 0.9016(3) 0.9890(3) 0.0476(11) Uani 1 1 d .
C313 0.3946(4) 0.9419(3) 0.9697(3) 0.0551(13) Uani 1 1 d .
C314 0.4455(4) 0.9484(4) 0.8992(3) 0.0635(16) Uani 1 1 d .
C315 0.3877(4) 1.0048(4) 0.8543(3) 0.0557(13) Uani 1 1 d .
C316 0.3733(4) 1.0938(3) 0.8632(3) 0.0502(12) Uani 1 1 d .
C317 0.3213(3) 1.0851(3) 0.9335(2) 0.0436(10) Uani 1 1 d .
C318 0.2256(3) 1.0438(3) 0.9510(2) 0.0390(9) Uani 1 1 d .
C319 0.3817(4) 1.0312(3) 0.9765(3) 0.0533(12) Uani 1 1 d .
C320 0.2897(3) 0.9658(3) 0.8720(2) 0.0455(10) Uani 1 1 d .
C371 -0.1531(4) 0.7981(3) 0.9445(3) 0.0514(12) Uani 1 1 d .
C372 -0.1553(3) 0.7179(3) 1.0595(3) 0.0506(12) Uani 1 1 d .
C373 -0.1191(4) 0.6431(3) 0.9769(3) 0.0600(14) Uani 1 1 d .
C381 0.3474(5) 0.6774(5) 0.8913(6) 0.117(4) Uani 1 1 d .
C382 0.2538(6) 0.5671(5) 0.9805(4) 0.088(2) Uani 1 1 d .
C383 0.2239(7) 0.6018(7) 0.8756(5) 0.112(4) Uani 1 1 d .
C411 0.6296(3) 0.3509(3) 0.8199(2) 0.0361(9) Uani 1 1 d .
C412 0.6041(3) 0.4408(3) 0.8264(2) 0.0389(9) Uani 1 1 d .
C413 0.5108(3) 0.4430(3) 0.8784(2) 0.0462(11) Uani 1 1 d .
C414 0.4293(4) 0.4136(3) 0.8616(3) 0.0496(12) Uani 1 1 d .
C415 0.4520(3) 0.3235(3) 0.8574(3) 0.0473(11) Uani 1 1 d .
C416 0.4651(3) 0.2638(3) 0.9214(2) 0.0467(11) Uani 1 1 d .
C417 0.5456(4) 0.2931(3) 0.9388(2) 0.0448(10) Uani 1 1 d .
C418 0.6390(3) 0.2926(3) 0.8863(2) 0.0405(9) Uani 1 1 d .
C419 0.5216(4) 0.3839(3) 0.9436(2) 0.0490(11) Uani 1 1 d .
C420 0.5446(3) 0.3234(3) 0.8039(2) 0.0407(10) Uani 1 1 d .
C471 0.9704(4) 0.3569(4) 0.5563(2) 0.0538(12) Uani 1 1 d .
C472 1.0696(3) 0.3024(3) 0.6352(3) 0.0515(12) Uani 1 1 d .
C473 1.0305(4) 0.2077(4) 0.5814(3) 0.0611(15) Uani 1 1 d .
C481 0.6533(5) 0.0591(4) 0.7488(3) 0.0645(15) Uani 1 1 d .
C482 0.7297(5) 0.0211(4) 0.8389(3) 0.0645(16) Uani 1 1 d .
C483 0.8169(6) -0.0047(4) 0.7358(4) 0.088(2) Uani 1 1 d .
C912 0.0752(10) 0.0739(9) 0.4296(8) 0.152(5) Uani 1 1 d .
C913 0.1199(13) 0.0608(11) 0.4785(8) 0.172(7) Uani 1 1 d .
C914 0.2128(14) 0.1092(14) 0.4408(9) 0.213(9) Uani 1 1 d .
C915 0.2164(8) 0.1326(8) 0.3775(6) 0.125(4) Uani 1 1 d .
C922 0.1243(10) 0.8410(6) 0.7862(5) 0.120(4) Uani 1 1 d .
C923 0.0767(12) 0.7826(10) 0.7674(8) 0.157(5) Uani 1 1 d .
C924 0.0560(18) 0.8359(13) 0.7094(12) 0.234(11) Uani 1 1 d .
C925 0.0958(10) 0.9197(9) 0.6925(6) 0.134(5) Uani 1 1 d .
C932 0.2277(9) 0.3756(13) 0.7291(7) 0.170(7) Uani 1 1 d .
C933 0.3261(7) 0.4159(12) 0.7011(5) 0.140(5) Uani 1 1 d .
C934 0.3076(8) 0.5087(13) 0.7038(6) 0.154(6) Uani 1 1 d .
C935 0.2179(8) 0.4980(11) 0.7550(6) 0.146(5) Uani 1 1 d .
C942 0.2789(16) 0.7773(10) 0.4443(8) 0.179(7) Uani 1 1 d .
C943 0.258(2) 0.8486(19) 0.4503(14) 0.270(12) Uani 1 1 d U
C944 0.217(2) 0.8316(15) 0.5216(12) 0.32(2) Uani 1 1 d .
C945 0.3123(19) 0.802(3) 0.5224(13) 0.32(2) Uani 1 1 d .
C951 0.4486(15) 0.2089(18) 0.6761(15) 0.36(3) Uani 1 1 d .
C952 0.3515(17) 0.1764(16) 0.6808(8) 0.249(14) Uani 1 1 d .
C953 0.3796(12) 0.1479(8) 0.6233(10) 0.177(8) Uani 1 1 d .
C954 0.2835(9) 0.1151(9) 0.6280(7) 0.148(5) Uani 1 1 d .
C955 0.310(3) 0.0948(16) 0.5685(9) 0.45(3) Uani 1 1 d .
H13 0.5422 0.8122 0.7738 0.056 Uiso 1 1 calc R
H15 0.5637 0.7150 0.6296 0.059 Uiso 1 1 calc R
H33 0.0568 0.6379 0.9497 0.050 Uiso 1 1 calc R
H35 0.2608 0.7953 0.9297 0.052 Uiso 1 1 calc R
H43 0.8988 0.1307 0.6696 0.061 Uiso 1 1 calc R
H45 0.6797 0.1918 0.8038 0.054 Uiso 1 1 calc R
H113 0.7527 0.4131 0.5399 0.054 Uiso 1 1 calc R
H115 0.7072 0.6663 0.4466 0.053 Uiso 1 1 calc R
H117 0.4801 0.5187 0.5734 0.058 Uiso 1 1 calc R
H11A 0.7111 0.4435 0.6400 0.047 Uiso 1 1 calc R
H11B 0.7979 0.5014 0.5906 0.047 Uiso 1 1 calc R
H11C 0.7348 0.5228 0.4451 0.059 Uiso 1 1 calc R
H11D 0.8137 0.5480 0.4718 0.059 Uiso 1 1 calc R
H11E 0.5697 0.5886 0.4659 0.056 Uiso 1 1 calc R
H11F 0.5433 0.6545 0.5065 0.056 Uiso 1 1 calc R
H11G 0.5467 0.5025 0.6611 0.053 Uiso 1 1 calc R
H11H 0.5248 0.6006 0.6278 0.053 Uiso 1 1 calc R
H11I 0.6678 0.6962 0.5473 0.049 Uiso 1 1 calc R
H11J 0.7724 0.6533 0.5351 0.049 Uiso 1 1 calc R
H12A 0.5972 0.4335 0.5217 0.061 Uiso 1 1 calc R
H12B 0.5879 0.4012 0.5978 0.061 Uiso 1 1 calc R
H17A 0.7910 0.7899 0.7771 0.075 Uiso 1 1 calc R
H17B 0.8169 0.6910 0.7893 0.075 Uiso 1 1 calc R
H17C 0.8032 0.7317 0.8461 0.075 Uiso 1 1 calc R
H17D 0.6900 0.5826 0.8665 0.075 Uiso 1 1 calc R
H17E 0.5882 0.6168 0.9001 0.075 Uiso 1 1 calc R
H17F 0.6808 0.6278 0.9202 0.075 Uiso 1 1 calc R
H17G 0.6412 0.7760 0.9012 0.083 Uiso 1 1 calc R
H17H 0.5519 0.7715 0.8754 0.083 Uiso 1 1 calc R
H17I 0.6346 0.8375 0.8318 0.083 Uiso 1 1 calc R
H18A 0.4566 0.9221 0.5865 0.185 Uiso 1 1 calc R
H18B 0.5393 0.8517 0.5790 0.185 Uiso 1 1 calc R
H18C 0.5544 0.9288 0.6022 0.185 Uiso 1 1 calc R
H18D 0.3510 0.7585 0.7213 0.152 Uiso 1 1 calc R
H18E 0.4057 0.7488 0.6520 0.152 Uiso 1 1 calc R
H18F 0.3368 0.8294 0.6573 0.152 Uiso 1 1 calc R
H18G 0.4796 0.9282 0.7143 0.118 Uiso 1 1 calc R
H18H 0.3971 0.8626 0.7591 0.118 Uiso 1 1 calc R
H18I 0.3801 0.9357 0.6969 0.118 Uiso 1 1 calc R
H313 0.4342 0.9060 0.9983 0.066 Uiso 1 1 calc R
H315 0.4221 1.0095 0.8085 0.067 Uiso 1 1 calc R
H317 0.3104 1.1426 0.9394 0.052 Uiso 1 1 calc R
H31A 0.2632 0.8990 1.0341 0.057 Uiso 1 1 calc R
H31B 0.3058 0.8429 0.9865 0.057 Uiso 1 1 calc R
H31C 0.5093 0.9725 0.8874 0.076 Uiso 1 1 calc R
H31D 0.4541 0.8911 0.8942 0.076 Uiso 1 1 calc R
H31E 0.4358 1.1201 0.8515 0.060 Uiso 1 1 calc R
H31F 0.3353 1.1307 0.8346 0.060 Uiso 1 1 calc R
H31G 0.1867 1.0802 0.9229 0.047 Uiso 1 1 calc R
H31H 0.1912 1.0401 0.9963 0.047 Uiso 1 1 calc R
H31I 0.3502 1.0281 1.0220 0.064 Uiso 1 1 calc R
H31J 0.4447 1.0572 0.9639 0.064 Uiso 1 1 calc R
H32A 0.2981 0.9100 0.8642 0.055 Uiso 1 1 calc R
H32B 0.2511 1.0031 0.8441 0.055 Uiso 1 1 calc R
H37A -0.1214 0.8031 0.8991 0.077 Uiso 1 1 calc R
H37B -0.1484 0.8517 0.9523 0.077 Uiso 1 1 calc R
H37C -0.2204 0.7853 0.9541 0.077 Uiso 1 1 calc R
H37D -0.2244 0.7160 1.0666 0.076 Uiso 1 1 calc R
H37E -0.1407 0.7668 1.0698 0.076 Uiso 1 1 calc R
H37F -0.1333 0.6657 1.0875 0.076 Uiso 1 1 calc R
H37G -0.0908 0.6478 0.9313 0.090 Uiso 1 1 calc R
H37H -0.1875 0.6329 0.9884 0.090 Uiso 1 1 calc R
H37I -0.0883 0.5958 1.0037 0.090 Uiso 1 1 calc R
H38A 0.3947 0.6313 0.8882 0.175 Uiso 1 1 calc R
H38B 0.3593 0.7063 0.9195 0.175 Uiso 1 1 calc R
H38C 0.3525 0.7180 0.8482 0.175 Uiso 1 1 calc R
H38D 0.1923 0.5389 1.0000 0.132 Uiso 1 1 calc R
H38E 0.2689 0.5891 1.0115 0.132 Uiso 1 1 calc R
H38F 0.3036 0.5262 0.9687 0.132 Uiso 1 1 calc R
H38G 0.2182 0.6459 0.8359 0.167 Uiso 1 1 calc R
H38H 0.1632 0.5727 0.8975 0.167 Uiso 1 1 calc R
H38I 0.2742 0.5607 0.8649 0.167 Uiso 1 1 calc R
H413 0.4969 0.5022 0.8808 0.055 Uiso 1 1 calc R
H415 0.3985 0.3036 0.8470 0.057 Uiso 1 1 calc R
H417 0.5524 0.2539 0.9812 0.054 Uiso 1 1 calc R
H41A 0.6565 0.4605 0.8372 0.047 Uiso 1 1 calc R
H41B 0.5980 0.4804 0.7844 0.047 Uiso 1 1 calc R
H41C 0.3688 0.4146 0.8951 0.060 Uiso 1 1 calc R
H41D 0.4216 0.4523 0.8197 0.060 Uiso 1 1 calc R
H41E 0.4051 0.2622 0.9559 0.056 Uiso 1 1 calc R
H41F 0.4799 0.2057 0.9181 0.056 Uiso 1 1 calc R
H41G 0.6550 0.2340 0.8845 0.049 Uiso 1 1 calc R
H41H 0.6913 0.3123 0.8972 0.049 Uiso 1 1 calc R
H41I 0.4616 0.3841 0.9776 0.059 Uiso 1 1 calc R
H41J 0.5732 0.4037 0.9551 0.059 Uiso 1 1 calc R
H42A 0.5370 0.3628 0.7623 0.049 Uiso 1 1 calc R
H42B 0.5577 0.2658 0.7995 0.049 Uiso 1 1 calc R
H47A 0.9205 0.3427 0.5408 0.081 Uiso 1 1 calc R
H47B 1.0283 0.3720 0.5206 0.081 Uiso 1 1 calc R
H47C 0.9486 0.4051 0.5729 0.081 Uiso 1 1 calc R
H47D 1.1263 0.3216 0.5992 0.077 Uiso 1 1 calc R
H47E 1.0863 0.2519 0.6675 0.077 Uiso 1 1 calc R
H47F 1.0458 0.3476 0.6550 0.077 Uiso 1 1 calc R
H47G 0.9802 0.1893 0.5685 0.092 Uiso 1 1 calc R
H47H 1.0511 0.1599 0.6138 0.092 Uiso 1 1 calc R
H47I 1.0847 0.2274 0.5435 0.092 Uiso 1 1 calc R
H48A 0.6325 0.0011 0.7596 0.097 Uiso 1 1 calc R
H48B 0.6625 0.0878 0.7025 0.097 Uiso 1 1 calc R
H48C 0.6047 0.0902 0.7733 0.097 Uiso 1 1 calc R
H48D 0.6882 0.0605 0.8594 0.097 Uiso 1 1 calc R
H48E 0.7908 0.0141 0.8496 0.097 Uiso 1 1 calc R
H48F 0.6992 -0.0340 0.8547 0.097 Uiso 1 1 calc R
H48G 0.7931 -0.0626 0.7564 0.132 Uiso 1 1 calc R
H48H 0.8794 -0.0026 0.7427 0.132 Uiso 1 1 calc R
H48I 0.8228 0.0119 0.6894 0.132 Uiso 1 1 calc R
H52A 0.9042 0.6942 0.5934 0.081 Uiso 1 1 calc R
H52B 0.8956 0.6864 0.6672 0.081 Uiso 1 1 calc R
H53A 1.0477 0.7306 0.5667 0.182 Uiso 1 1 calc R
H53B 1.0391 0.7231 0.6402 0.182 Uiso 1 1 calc R
H54A 1.1230 0.6121 0.6516 0.113 Uiso 1 1 calc R
H54B 1.1428 0.6271 0.5755 0.113 Uiso 1 1 calc R
H55A 1.0487 0.5265 0.5924 0.081 Uiso 1 1 calc R
H55B 1.0476 0.4999 0.6673 0.081 Uiso 1 1 calc R
H61A 0.8562 0.5382 0.8520 0.071 Uiso 1 1 calc R
H61B 0.9559 0.5580 0.7970 0.071 Uiso 1 1 calc R
H62A 0.9460 0.4656 0.9171 0.084 Uiso 1 1 calc R
H62B 1.0348 0.4580 0.8575 0.084 Uiso 1 1 calc R
H63A 0.9810 0.3214 0.8957 0.087 Uiso 1 1 calc R
H63B 0.8712 0.3516 0.9173 0.087 Uiso 1 1 calc R
H64A 0.9849 0.3647 0.7909 0.065 Uiso 1 1 calc R
H64B 0.8770 0.3324 0.8232 0.065 Uiso 1 1 calc R
H72A -0.0713 1.0158 1.1502 0.064 Uiso 1 1 calc R
H72B 0.0295 1.0034 1.1675 0.064 Uiso 1 1 calc R
H73A -0.1269 0.9025 1.2306 0.107 Uiso 1 1 calc R
H73B -0.0312 0.8972 1.2528 0.107 Uiso 1 1 calc R
H74A 0.0039 0.7779 1.2258 0.131 Uiso 1 1 calc R
H74B -0.0757 0.7983 1.1866 0.131 Uiso 1 1 calc R
H75A 0.0510 0.8185 1.1053 0.077 Uiso 1 1 calc R
H75B 0.1130 0.8475 1.1425 0.077 Uiso 1 1 calc R
H91A 0.0075 0.0906 0.4445 0.182 Uiso 1 1 calc R
H91B 0.0774 0.0206 0.4188 0.182 Uiso 1 1 calc R
H91C 0.1328 -0.0003 0.4982 0.207 Uiso 1 1 calc R
H91D 0.0814 0.0850 0.5126 0.207 Uiso 1 1 calc R
H91E 0.2134 0.1598 0.4543 0.256 Uiso 1 1 calc R
H91F 0.2686 0.0723 0.4491 0.256 Uiso 1 1 calc R
H91G 0.2527 0.0896 0.3578 0.150 Uiso 1 1 calc R
H91H 0.2483 0.1877 0.3545 0.150 Uiso 1 1 calc R
H92A 0.0888 0.8426 0.8301 0.143 Uiso 1 1 calc R
H92B 0.1899 0.8197 0.7871 0.143 Uiso 1 1 calc R
H92C 0.1198 0.7347 0.7595 0.188 Uiso 1 1 calc R
H92D 0.0177 0.7599 0.8010 0.188 Uiso 1 1 calc R
H92E -0.0139 0.8414 0.7156 0.281 Uiso 1 1 calc R
H92F 0.0841 0.8108 0.6740 0.281 Uiso 1 1 calc R
H92G 0.1492 0.9292 0.6527 0.161 Uiso 1 1 calc R
H92H 0.0462 0.9643 0.6842 0.161 Uiso 1 1 calc R
H93A 0.2103 0.3576 0.6965 0.204 Uiso 1 1 calc R
H93B 0.2276 0.3254 0.7673 0.204 Uiso 1 1 calc R
H93C 0.3540 0.4152 0.6560 0.168 Uiso 1 1 calc R
H93D 0.3701 0.3851 0.7272 0.168 Uiso 1 1 calc R
H93E 0.3590 0.5280 0.7157 0.184 Uiso 1 1 calc R
H93F 0.2999 0.5486 0.6623 0.184 Uiso 1 1 calc R
H93G 0.2308 0.4762 0.7979 0.176 Uiso 1 1 calc R
H93H 0.1831 0.5531 0.7516 0.176 Uiso 1 1 calc R
H94A 0.3387 0.7785 0.4098 0.215 Uiso 1 1 calc R
H94B 0.2274 0.7566 0.4334 0.215 Uiso 1 1 calc R
H94C 0.2113 0.8780 0.4263 0.324 Uiso 1 1 calc R
H94D 0.3158 0.8836 0.4344 0.324 Uiso 1 1 calc R
H94E 0.1964 0.8829 0.5354 0.388 Uiso 1 1 calc R
H94F 0.1679 0.7873 0.5422 0.388 Uiso 1 1 calc R
H94G 0.3243 0.7858 0.5655 0.378 Uiso 1 1 calc R
H94H 0.3624 0.8393 0.4890 0.378 Uiso 1 1 calc R
H95A 0.5002 0.1766 0.6548 0.547 Uiso 1 1 calc R
H95B 0.4536 0.2016 0.7195 0.547 Uiso 1 1 calc R
H95C 0.4535 0.2692 0.6509 0.547 Uiso 1 1 calc R
H95D 0.3289 0.1291 0.7209 0.299 Uiso 1 1 calc R
H95E 0.3022 0.2223 0.6777 0.299 Uiso 1 1 calc R
H95F 0.4292 0.1023 0.6263 0.213 Uiso 1 1 calc R
H95G 0.4019 0.1953 0.5832 0.213 Uiso 1 1 calc R
H95H 0.2639 0.0644 0.6660 0.177 Uiso 1 1 calc R
H95I 0.2324 0.1594 0.6287 0.177 Uiso 1 1 calc R
H95J 0.3597 0.0500 0.5701 0.668 Uiso 1 1 calc R
H95K 0.3344 0.1454 0.5325 0.668 Uiso 1 1 calc R
H95L 0.2541 0.0750 0.5623 0.668 Uiso 1 1 calc R

loop_
_atom_site_aniso_label
_atom_site_aniso_U_11
_atom_site_aniso_U_22
_atom_site_aniso_U_33
_atom_site_aniso_U_12
_atom_site_aniso_U_13
_atom_site_aniso_U_23
U1 0.03010(13) 0.02871(12) 0.04185(12) -0.00032(9) -0.00777(9) -0.01462(9)
U2 0.03336(11) 0.02937(10) 0.03869(10) 0.00123(7) -0.00890(7) -0.01109(7)
O1 0.0334(14) 0.0334(15) 0.0454(15) 0.0010(12) -0.0116(12) -0.0159(12)
O2 0.0318(15) 0.0330(15) 0.0445(16) -0.0009(13) -0.0047(12) -0.0126(12)
O3 0.0295(14) 0.0327(15) 0.0484(16) -0.0002(12) -0.0078(12) -0.0177(12)
O51 0.0454(19) 0.0428(19) 0.073(2) -0.0008(16) -0.0013(17) -0.0132(17)
O61 0.062(2) 0.0414(18) 0.070(2) 0.0088(17) -0.0349(19) -0.0209(17)
O71 0.073(2) 0.0404(18) 0.0469(18) 0.0078(17) -0.0138(17) -0.0164(14)
O911 0.105(6) 0.122(6) 0.179(8) -0.014(5) 0.001(5) -0.011(6)
O921 0.215(10) 0.123(6) 0.101(5) -0.012(6) -0.051(6) -0.021(4)
O931 0.064(3) 0.235(10) 0.131(6) -0.033(5) -0.006(3) -0.089(6)
O941 0.281(19) 0.178(12) 0.237(16) 0.048(12) 0.041(14) 0.029(12)
N1 0.0373(18) 0.0370(19) 0.0399(18) 0.0017(16) -0.0120(15) -0.0148(15)
N2 0.0324(17) 0.0325(17) 0.0405(17) -0.0026(14) -0.0030(14) -0.0144(14)
N3 0.0298(17) 0.0319(17) 0.0460(19) -0.0024(15) -0.0086(14) -0.0146(15)
C11 0.034(2) 0.033(2) 0.040(2) -0.0009(18) -0.0083(17) -0.0101(17)
C12 0.040(2) 0.036(2) 0.045(2) 0.0029(19) -0.0110(19) -0.0139(18)
C13 0.049(3) 0.041(2) 0.051(2) 0.007(2) -0.012(2) -0.019(2)
C14 0.046(3) 0.050(3) 0.049(2) 0.013(2) -0.015(2) -0.016(2)
C15 0.050(3) 0.052(3) 0.047(2) 0.013(2) -0.019(2) -0.017(2)
C16 0.037(2) 0.038(2) 0.042(2) -0.0004(19) -0.0110(17) -0.0113(18)
C17 0.042(2) 0.041(2) 0.048(2) 0.002(2) -0.0103(19) -0.022(2)
C18 0.072(4) 0.074(4) 0.066(3) 0.040(3) -0.030(3) -0.030(3)
C31 0.034(2) 0.037(2) 0.036(2) 0.0023(18) -0.0107(16) -0.0133(17)
C32 0.037(2) 0.031(2) 0.043(2) -0.0007(18) -0.0104(17) -0.0127(17)
C33 0.042(2) 0.035(2) 0.051(3) 0.000(2) -0.010(2) -0.020(2)
C34 0.043(2) 0.035(2) 0.055(3) 0.005(2) -0.011(2) -0.021(2)
C35 0.034(2) 0.036(2) 0.059(3) 0.002(2) -0.009(2) -0.018(2)
C36 0.033(2) 0.033(2) 0.042(2) -0.0007(18) -0.0087(17) -0.0150(17)
C37 0.042(2) 0.037(2) 0.067(3) -0.001(2) -0.020(2) -0.022(2)
C38 0.042(3) 0.040(3) 0.079(3) 0.004(2) -0.006(2) -0.031(2)
C41 0.032(2) 0.040(2) 0.041(2) -0.0029(19) -0.0038(17) -0.0129(18)
C42 0.037(2) 0.036(2) 0.049(2) 0.0008(19) -0.0027(18) -0.0176(19)
C43 0.045(3) 0.044(3) 0.061(3) 0.004(2) -0.001(2) -0.029(2)
C44 0.046(3) 0.038(2) 0.058(3) -0.005(2) 0.000(2) -0.019(2)
C45 0.042(2) 0.037(2) 0.049(2) 0.000(2) -0.0009(19) -0.0142(19)
C46 0.036(2) 0.040(2) 0.038(2) 0.0039(18) -0.0026(17) -0.0137(18)
C47 0.039(2) 0.043(2) 0.048(2) 0.000(2) 0.0024(19) -0.018(2)
C48 0.052(3) 0.039(3) 0.072(3) -0.006(2) 0.004(2) -0.026(2)
C52 0.063(4) 0.040(3) 0.082(4) -0.011(3) -0.006(3) -0.006(3)
C53 0.076(6) 0.087(6) 0.294(18) -0.015(5) 0.001(8) -0.102(9)
C54 0.058(4) 0.078(5) 0.132(7) -0.019(4) -0.021(4) -0.011(5)
C55 0.046(3) 0.064(4) 0.082(4) -0.006(3) -0.005(3) -0.017(3)
C61 0.072(4) 0.053(3) 0.069(3) 0.007(3) -0.040(3) -0.025(3)
C62 0.086(4) 0.065(4) 0.071(4) -0.002(3) -0.041(3) -0.020(3)
C63 0.096(5) 0.057(3) 0.073(4) -0.013(3) -0.042(4) -0.010(3)
C64 0.059(3) 0.041(3) 0.069(3) 0.011(2) -0.031(3) -0.016(2)
C72 0.062(3) 0.055(3) 0.049(3) 0.009(3) -0.020(2) -0.025(2)
C73 0.113(6) 0.068(4) 0.057(3) 0.020(4) 0.007(4) -0.016(3)
C74 0.160(9) 0.061(4) 0.063(4) 0.010(5) 0.015(5) -0.006(3)
C75 0.090(4) 0.048(3) 0.050(3) 0.014(3) -0.019(3) -0.013(2)
C111 0.036(2) 0.040(2) 0.038(2) -0.0007(18) -0.0085(16) -0.0139(17)
C112 0.038(2) 0.039(2) 0.043(2) -0.0052(19) -0.0112(17) -0.0136(18)
C113 0.046(3) 0.048(3) 0.049(2) 0.003(2) -0.017(2) -0.025(2)
C114 0.044(2) 0.065(3) 0.043(2) 0.003(2) -0.0099(19) -0.025(2)
C115 0.039(2) 0.055(3) 0.036(2) 0.000(2) -0.0094(17) -0.0132(19)
C116 0.042(2) 0.059(3) 0.044(2) 0.004(2) -0.0176(19) -0.018(2)
C117 0.035(2) 0.061(3) 0.054(3) -0.005(2) -0.014(2) -0.021(2)
C118 0.037(2) 0.051(3) 0.040(2) 0.000(2) -0.0074(17) -0.0130(19)
C119 0.035(2) 0.045(2) 0.039(2) 0.0000(19) -0.0067(17) -0.0115(18)
C120 0.052(3) 0.055(3) 0.055(3) -0.011(2) -0.018(2) -0.023(2)
C171 0.046(3) 0.050(3) 0.063(3) -0.001(2) -0.017(2) -0.027(2)
C172 0.057(3) 0.051(3) 0.044(2) -0.002(2) -0.013(2) -0.017(2)
C173 0.058(3) 0.056(3) 0.065(3) 0.014(3) -0.021(2) -0.038(3)
C181 0.153(9) 0.104(6) 0.066(4) 0.091(7) -0.018(5) -0.006(4)
C182 0.074(5) 0.135(7) 0.133(7) 0.057(5) -0.063(5) -0.080(6)
C183 0.088(5) 0.073(4) 0.081(4) 0.048(4) -0.036(4) -0.034(3)
C311 0.0291(19) 0.030(2) 0.050(2) -0.0004(17) -0.0085(17) -0.0143(17)
C312 0.039(2) 0.039(2) 0.068(3) 0.001(2) -0.021(2) -0.015(2)
C313 0.038(2) 0.042(3) 0.087(4) -0.001(2) -0.029(3) -0.011(3)
C314 0.029(2) 0.044(3) 0.113(5) -0.002(2) -0.007(3) -0.029(3)
C315 0.043(3) 0.056(3) 0.063(3) -0.011(2) 0.007(2) -0.027(3)
C316 0.039(3) 0.040(3) 0.064(3) -0.009(2) -0.004(2) -0.011(2)
C317 0.036(2) 0.033(2) 0.064(3) -0.0011(19) -0.012(2) -0.018(2)
C318 0.034(2) 0.035(2) 0.050(2) 0.0000(18) -0.0103(18) -0.0178(19)
C319 0.044(3) 0.045(3) 0.075(3) -0.009(2) -0.023(2) -0.014(2)
C320 0.038(2) 0.042(2) 0.056(3) -0.007(2) -0.002(2) -0.022(2)
C371 0.046(3) 0.048(3) 0.077(3) 0.001(2) -0.032(2) -0.028(3)
C372 0.035(2) 0.042(3) 0.069(3) -0.004(2) -0.010(2) -0.014(2)
C373 0.048(3) 0.043(3) 0.102(4) -0.003(2) -0.028(3) -0.031(3)
C381 0.064(4) 0.061(4) 0.195(10) 0.004(3) 0.031(5) -0.060(5)
C382 0.091(5) 0.070(4) 0.104(5) 0.043(4) -0.033(4) -0.037(4)
C383 0.095(6) 0.135(8) 0.164(9) 0.058(6) -0.063(6) -0.121(8)
C411 0.030(2) 0.033(2) 0.044(2) 0.0004(17) -0.0049(16) -0.0140(17)
C412 0.034(2) 0.032(2) 0.049(2) 0.0020(18) -0.0051(18) -0.0169(18)
C413 0.041(2) 0.038(2) 0.055(3) 0.000(2) 0.002(2) -0.021(2)
C414 0.034(2) 0.047(3) 0.059(3) 0.004(2) -0.003(2) -0.014(2)
C415 0.035(2) 0.046(3) 0.061(3) -0.001(2) -0.006(2) -0.021(2)
C416 0.040(2) 0.038(2) 0.053(3) -0.006(2) 0.0032(19) -0.013(2)
C417 0.045(3) 0.039(2) 0.042(2) -0.003(2) -0.0036(19) -0.0093(19)
C418 0.037(2) 0.037(2) 0.042(2) -0.0001(18) -0.0060(17) -0.0097(18)
C419 0.045(3) 0.051(3) 0.051(3) -0.004(2) 0.000(2) -0.026(2)
C420 0.038(2) 0.036(2) 0.047(2) 0.0008(19) -0.0069(18) -0.0166(18)
C471 0.049(3) 0.060(3) 0.047(3) 0.002(2) -0.004(2) -0.019(2)
C472 0.038(2) 0.052(3) 0.055(3) 0.006(2) -0.005(2) -0.012(2)
C473 0.054(3) 0.053(3) 0.062(3) -0.001(2) 0.015(2) -0.027(3)
C481 0.065(4) 0.053(3) 0.074(4) -0.017(3) -0.006(3) -0.023(3)
C482 0.061(4) 0.040(3) 0.081(4) -0.005(3) -0.009(3) -0.011(3)
C483 0.082(5) 0.045(3) 0.123(6) -0.012(3) 0.022(4) -0.046(4)
C912 0.123(10) 0.117(9) 0.157(12) -0.028(8) 0.004(9) 0.007(9)
C913 0.195(16) 0.160(13) 0.129(11) -0.023(12) 0.032(11) -0.061(10)
C914 0.176(16) 0.27(2) 0.143(14) -0.089(16) -0.007(12) 0.001(14)
C915 0.090(7) 0.110(8) 0.135(9) 0.002(6) -0.001(6) -0.013(7)
C922 0.172(11) 0.086(6) 0.094(6) 0.025(7) -0.030(7) -0.034(5)
C923 0.162(13) 0.161(13) 0.153(12) -0.009(10) -0.066(10) -0.033(10)
C924 0.30(3) 0.191(18) 0.29(3) -0.044(17) -0.21(2) -0.050(18)
C925 0.153(11) 0.155(11) 0.093(7) 0.044(9) -0.049(7) -0.039(7)
C932 0.087(7) 0.30(2) 0.128(10) -0.025(10) -0.012(7) -0.085(12)
C933 0.068(5) 0.243(17) 0.085(6) -0.012(8) -0.010(4) -0.024(8)
C934 0.075(6) 0.249(19) 0.119(9) -0.034(10) -0.027(6) -0.023(11)
C935 0.091(7) 0.250(16) 0.120(8) -0.035(9) -0.026(6) -0.077(10)
C942 0.29(2) 0.114(10) 0.143(12) -0.044(12) -0.047(13) -0.051(9)
C943 0.277(13) 0.268(13) 0.266(13) 0.001(5) -0.073(6) -0.085(6)
C944 0.38(4) 0.175(18) 0.24(2) 0.01(2) 0.17(3) -0.059(17)
C945 0.24(3) 0.59(6) 0.28(3) -0.01(3) -0.15(2) -0.27(4)
C951 0.124(14) 0.32(3) 0.40(4) -0.015(18) -0.034(19) 0.19(3)
C952 0.25(3) 0.31(3) 0.092(9) 0.11(2) -0.002(12) -0.014(13)
C953 0.145(13) 0.097(8) 0.216(19) 0.015(8) -0.038(12) 0.036(10)
C954 0.095(8) 0.133(10) 0.155(11) 0.032(7) -0.006(7) -0.001(8)
C955 0.73(7) 0.26(3) 0.103(11) 0.31(4) 0.05(2) 0.003(14)

loop_
_atom_type_symbol
_atom_type_description
_atom_type_scat_dispersion_real
_atom_type_scat_dispersion_imag
_atom_type_scat_source
C C 0.0181 0.0091 'International Tables Vol C Tables 4.2.6.8 and 6.1.1.4'
H H 0.0000 0.0000 'International Tables Vol C Tables 4.2.6.8 and 6.1.1.4'
N N 0.0311 0.0180 'International Tables Vol C Tables 4.2.6.8 and 6.1.1.4'
O O 0.0492 0.0322 'International Tables Vol C Tables 4.2.6.8 and 6.1.1.4'
U U -4.3638 13.4090 'International Tables Vol C Tables 4.2.6.8 and 6.1.1.4'

loop_
_geom_angle_atom_site_label_1
_geom_angle_atom_site_label_2
_geom_angle_atom_site_label_3
_geom_angle
_geom_angle_site_symmetry_1
_geom_angle_site_symmetry_3
O3 U1 O3 179.9990(10) . 2_577
O3 U1 N3 112.20(12) . 2_577
O3 U1 N3 67.81(11) 2_577 2_577
O3 U1 N3 67.81(11) . .
O3 U1 N3 112.19(12) 2_577 .
N3 U1 N3 179.998(2) 2_577 .
O3 U1 O71 92.95(12) . .
O3 U1 O71 87.05(12) 2_577 .
N3 U1 O71 92.16(12) 2_577 .
N3 U1 O71 87.83(12) . .
O3 U1 O71 87.05(12) . 2_577
O3 U1 O71 92.95(12) 2_577 2_577
N3 U1 O71 87.84(12) 2_577 2_577
N3 U1 O71 92.17(12) . 2_577
O71 U1 O71 179.999(2) . 2_577
O1 U2 O2 164.70(12) . .
O1 U2 N1 68.49(12) . .
O2 U2 N1 122.53(12) . .
O1 U2 N2 119.91(11) . .
O2 U2 N2 68.85(12) . .
N1 U2 N2 108.63(13) . .
O1 U2 O51 88.19(12) . .
O2 U2 O51 81.11(12) . .
N1 U2 O51 92.23(13) . .
N2 U2 O51 149.36(12) . .
O1 U2 O61 79.92(11) . .
O2 U2 O61 87.75(12) . .
N1 U2 O61 148.09(12) . .
N2 U2 O61 90.61(13) . .
O51 U2 O61 82.08(14) . .
C11 O1 U2 125.7(3) . .
C41 O2 U2 125.3(3) . .
C31 O3 U1 126.4(3) . .
C55 O51 C52 108.6(4) . .
C55 O51 U2 128.8(3) . .
C52 O51 U2 120.5(3) . .
C61 O61 C64 109.8(4) . .
C61 O61 U2 131.6(3) . .
C64 O61 U2 118.6(3) . .
C72 O71 C75 107.5(4) . .
C72 O71 U1 124.5(3) . .
C75 O71 U1 124.6(3) . .
C915 O911 C912 103.2(10) . .
C925 O921 C922 107.1(10) . .
C932 O931 C935 106.2(9) . .
C942 O941 C945 92.9(15) . .
C16 N1 C111 121.8(4) . .
C16 N1 U2 118.3(3) . .
C111 N1 U2 119.7(3) . .
C46 N2 C411 120.8(4) . .
C46 N2 U2 117.8(3) . .
C411 N2 U2 121.3(3) . .
C36 N3 C311 119.3(3) . .
C36 N3 U1 117.3(3) . .
C311 N3 U1 123.4(3) . .
O1 C11 C12 123.4(4) . .
O1 C11 C16 113.6(4) . .
C12 C11 C16 123.0(4) . .
C11 C12 C13 117.1(4) . .
C11 C12 C17 120.7(4) . .
C13 C12 C17 122.2(4) . .
C14 C13 C12 121.7(4) . .
C14 C13 H13 119.10 . .
C12 C13 H13 119.10 . .
C13 C14 C15 119.0(4) . .
C13 C14 C18 121.5(5) . .
C15 C14 C18 119.4(5) . .
C16 C15 C14 122.6(5) . .
C16 C15 H15 118.70 . .
C14 C15 H15 118.70 . .
C15 C16 N1 130.3(4) . .
C15 C16 C11 116.4(4) . .
N1 C16 C11 113.3(4) . .
C172 C17 C12 110.6(4) . .
C172 C17 C171 110.1(4) . .
C12 C17 C171 109.1(4) . .
C172 C17 C173 106.8(4) . .
C12 C17 C173 112.2(4) . .
C171 C17 C173 107.9(4) . .
C183 C18 C181 109.7(6) . .
C183 C18 C182 107.3(6) . .
C181 C18 C182 107.7(7) . .
C183 C18 C14 113.2(5) . .
C181 C18 C14 109.7(5) . .
C182 C18 C14 109.2(6) . .
O3 C31 C32 122.4(4) . .
O3 C31 C36 114.7(4) . .
C32 C31 C36 122.9(4) . .
C31 C32 C33 116.7(4) . .
C31 C32 C37 121.3(4) . .
C33 C32 C37 121.9(4) . .
C34 C33 C32 122.8(4) . .
C34 C33 H33 118.60 . .
C32 C33 H33 118.60 . .
C33 C34 C35 118.4(4) . .
C33 C34 C38 121.8(4) . .
C35 C34 C38 119.8(4) . .
C36 C35 C34 121.6(4) . .
C36 C35 H35 119.20 . .
C34 C35 H35 119.20 . .
C35 C36 C31 117.5(4) . .
C35 C36 N3 128.8(4) . .
C31 C36 N3 113.7(4) . .
C32 C37 C373 112.3(4) . .
C32 C37 C372 110.9(4) . .
C373 C37 C372 107.6(5) . .
C32 C37 C371 109.6(4) . .
C373 C37 C371 107.1(4) . .
C372 C37 C371 109.2(4) . .
C383 C38 C381 111.8(7) . .
C383 C38 C34 110.8(5) . .
C381 C38 C34 113.8(4) . .
C383 C38 C382 105.4(6) . .
C381 C38 C382 105.1(7) . .
C34 C38 C382 109.5(5) . .
O2 C41 C42 123.9(4) . .
O2 C41 C46 113.9(4) . .
C42 C41 C46 122.2(4) . .
C41 C42 C43 117.8(4) . .
C41 C42 C47 120.5(4) . .
C43 C42 C47 121.7(4) . .
C44 C43 C42 122.3(4) . .
C44 C43 H43 118.90 . .
C42 C43 H43 118.90 . .
C43 C44 C45 118.4(5) . .
C43 C44 C48 122.6(4) . .
C45 C44 C48 118.9(4) . .
C46 C45 C44 122.4(4) . .
C46 C45 H45 118.80 . .
C44 C45 H45 118.80 . .
C45 C46 N2 129.6(4) . .
C45 C46 C41 116.8(4) . .
N2 C46 C41 113.6(4) . .
C471 C47 C473 108.0(4) . .
C471 C47 C472 109.9(4) . .
C473 C47 C472 108.0(4) . .
C471 C47 C42 110.4(4) . .
C473 C47 C42 111.2(4) . .
C472 C47 C42 109.3(4) . .
C481 C48 C482 109.4(5) . .
C481 C48 C44 109.1(5) . .
C482 C48 C44 110.4(5) . .
C481 C48 C483 108.7(6) . .
C482 C48 C483 107.3(6) . .
C44 C48 C483 111.8(5) . .
C53 C52 O51 105.4(6) . .
C53 C52 H52A 110.70 . .
O51 C52 H52A 110.70 . .
C53 C52 H52B 110.70 . .
O51 C52 H52B 110.70 . .
H52A C52 H52B 108.80 . .
C54 C53 C52 110.9(7) . .
C54 C53 H53A 109.50 . .
C52 C53 H53A 109.50 . .
C54 C53 H53B 109.50 . .
C52 C53 H53B 109.50 . .
H53A C53 H53B 108.10 . .
C53 C54 C55 107.4(7) . .
C53 C54 H54A 110.20 . .
C55 C54 H54A 110.20 . .
C53 C54 H54B 110.20 . .
C55 C54 H54B 110.20 . .
H54A C54 H54B 108.50 . .
O51 C55 C54 106.4(6) . .
O51 C55 H55A 110.40 . .
C54 C55 H55A 110.40 . .
O51 C55 H55B 110.40 . .
C54 C55 H55B 110.40 . .
H55A C55 H55B 108.60 . .
O61 C61 C62 105.4(4) . .
O61 C61 H61A 110.70 . .
C62 C61 H61A 110.70 . .
O61 C61 H61B 110.70 . .
C62 C61 H61B 110.70 . .
H61A C61 H61B 108.80 . .
C61 C62 C63 103.6(5) . .
C61 C62 H62A 111.00 . .
C63 C62 H62A 111.00 . .
C61 C62 H62B 111.00 . .
C63 C62 H62B 111.00 . .
H62A C62 H62B 109.00 . .
C64 C63 C62 103.0(5) . .
C64 C63 H63A 111.20 . .
C62 C63 H63A 111.20 . .
C64 C63 H63B 111.20 . .
C62 C63 H63B 111.20 . .
H63A C63 H63B 109.10 . .
O61 C64 C63 104.8(5) . .
O61 C64 H64A 110.80 . .
C63 C64 H64A 110.80 . .
O61 C64 H64B 110.80 . .
C63 C64 H64B 110.80 . .
H64A C64 H64B 108.90 . .
O71 C72 C73 104.8(5) . .
O71 C72 H72A 110.80 . .
C73 C72 H72A 110.80 . .
O71 C72 H72B 110.80 . .
C73 C72 H72B 110.80 . .
H72A C72 H72B 108.90 . .
C72 C73 C74 105.8(5) . .
C72 C73 H73A 110.60 . .
C74 C73 H73A 110.60 . .
C72 C73 H73B 110.60 . .
C74 C73 H73B 110.60 . .
H73A C73 H73B 108.70 . .
C75 C74 C73 105.7(6) . .
C75 C74 H74A 110.60 . .
C73 C74 H74A 110.60 . .
C75 C74 H74B 110.60 . .
C73 C74 H74B 110.60 . .
H74A C74 H74B 108.70 . .
C74 C75 O71 104.9(5) . .
C74 C75 H75A 110.80 . .
O71 C75 H75A 110.80 . .
C74 C75 H75B 110.80 . .
O71 C75 H75B 110.80 . .
H75A C75 H75B 108.80 . .
N1 C111 C112 105.7(3) . .
N1 C111 C118 113.9(3) . .
C112 C111 C118 106.5(4) . .
N1 C111 C119 112.9(4) . .
C112 C111 C119 106.8(3) . .
C118 C111 C119 110.5(4) . .
C111 C112 C113 112.3(4) . .
C111 C112 H11A 109.10 . .
C113 C112 H11A 109.10 . .
C111 C112 H11B 109.10 . .
C113 C112 H11B 109.10 . .
H11A C112 H11B 107.90 . .
C114 C113 C120 109.6(4) . .
C114 C113 C112 108.7(4) . .
C120 C113 C112 109.1(4) . .
C114 C113 H113 109.80 . .
C120 C113 H113 109.80 . .
C112 C113 H113 109.80 . .
C113 C114 C115 109.8(4) . .
C113 C114 H11C 109.70 . .
C115 C114 H11C 109.70 . .
C113 C114 H11D 109.70 . .
C115 C114 H11D 109.70 . .
H11C C114 H11D 108.20 . .
C116 C115 C114 109.1(4) . .
C116 C115 C119 109.2(4) . .
C114 C115 C119 109.7(4) . .
C116 C115 H115 109.60 . .
C114 C115 H115 109.60 . .
C119 C115 H115 109.60 . .
C115 C116 C117 110.3(4) . .
C115 C116 H11E 109.60 . .
C117 C116 H11E 109.60 . .
C115 C116 H11F 109.60 . .
C117 C116 H11F 109.60 . .
H11E C116 H11F 108.10 . .
C118 C117 C120 109.0(4) . .
C118 C117 C116 109.9(4) . .
C120 C117 C116 109.3(4) . .
C118 C117 H117 109.60 . .
C120 C117 H117 109.60 . .
C116 C117 H117 109.60 . .
C117 C118 C111 111.1(4) . .
C117 C118 H11G 109.40 . .
C111 C118 H11G 109.40 . .
C117 C118 H11H 109.40 . .
C111 C118 H11H 109.40 . .
H11G C118 H11H 108.00 . .
C115 C119 C111 110.1(4) . .
C115 C119 H11I 109.60 . .
C111 C119 H11I 109.60 . .
C115 C119 H11J 109.60 . .
C111 C119 H11J 109.60 . .
H11I C119 H11J 108.20 . .
C117 C120 C113 109.4(4) . .
C117 C120 H12A 109.80 . .
C113 C120 H12A 109.80 . .
C117 C120 H12B 109.80 . .
C113 C120 H12B 109.80 . .
H12A C120 H12B 108.20 . .
C17 C171 H17A 109.50 . .
C17 C171 H17B 109.50 . .
H17A C171 H17B 109.50 . .
C17 C171 H17C 109.50 . .
H17A C171 H17C 109.50 . .
H17B C171 H17C 109.50 . .
C17 C172 H17D 109.50 . .
C17 C172 H17E 109.50 . .
H17D C172 H17E 109.50 . .
C17 C172 H17F 109.50 . .
H17D C172 H17F 109.50 . .
H17E C172 H17F 109.50 . .
C17 C173 H17G 109.50 . .
C17 C173 H17H 109.50 . .
H17G C173 H17H 109.50 . .
C17 C173 H17I 109.50 . .
H17G C173 H17I 109.50 . .
H17H C173 H17I 109.50 . .
C18 C181 H18A 109.50 . .
C18 C181 H18B 109.50 . .
H18A C181 H18B 109.50 . .
C18 C181 H18C 109.50 . .
H18A C181 H18C 109.50 . .
H18B C181 H18C 109.50 . .
C18 C182 H18D 109.50 . .
C18 C182 H18E 109.50 . .
H18D C182 H18E 109.50 . .
C18 C182 H18F 109.50 . .
H18D C182 H18F 109.50 . .
H18E C182 H18F 109.50 . .
C18 C183 H18G 109.50 . .
C18 C183 H18H 109.50 . .
H18G C183 H18H 109.50 . .
C18 C183 H18I 109.50 . .
H18G C183 H18I 109.50 . .
H18H C183 H18I 109.50 . .
N3 C311 C318 106.4(3) . .
N3 C311 C312 113.0(4) . .
C318 C311 C312 106.0(4) . .
N3 C311 C320 113.6(4) . .
C318 C311 C320 105.8(4) . .
C312 C311 C320 111.4(4) . .
C313 C312 C311 110.2(4) . .
C313 C312 H31A 109.60 . .
C311 C312 H31A 109.60 . .
C313 C312 H31B 109.60 . .
C311 C312 H31B 109.60 . .
H31A C312 H31B 108.10 . .
C314 C313 C319 108.7(5) . .
C314 C313 C312 109.6(5) . .
C319 C313 C312 110.0(4) . .
C314 C313 H313 109.50 . .
C319 C313 H313 109.50 . .
C312 C313 H313 109.50 . .
C315 C314 C313 110.6(4) . .
C315 C314 H31C 109.50 . .
C313 C314 H31C 109.50 . .
C315 C314 H31D 109.50 . .
C313 C314 H31D 109.50 . .
H31C C314 H31D 108.10 . .
C314 C315 C320 109.1(5) . .
C314 C315 C316 109.3(5) . .
C320 C315 C316 109.0(4) . .
C314 C315 H315 109.80 . .
C320 C315 H315 109.80 . .
C316 C315 H315 109.80 . .
C317 C316 C315 108.9(4) . .
C317 C316 H31E 109.90 . .
C315 C316 H31E 109.90 . .
C317 C316 H31F 109.90 . .
C315 C316 H31F 109.90 . .
H31E C316 H31F 108.30 . .
C319 C317 C318 110.1(4) . .
C319 C317 C316 109.4(4) . .
C318 C317 C316 109.4(4) . .
C319 C317 H317 109.30 . .
C318 C317 H317 109.30 . .
C316 C317 H317 109.30 . .
C317 C318 C311 112.5(4) . .
C317 C318 H31G 109.10 . .
C311 C318 H31G 109.10 . .
C317 C318 H31H 109.10 . .
C311 C318 H31H 109.10 . .
H31G C318 H31H 107.80 . .
C317 C319 C313 109.3(4) . .
C317 C319 H31I 109.80 . .
C313 C319 H31I 109.80 . .
C317 C319 H31J 109.80 . .
C313 C319 H31J 109.80 . .
H31I C319 H31J 108.30 . .
C315 C320 C311 111.0(4) . .
C315 C320 H32A 109.40 . .
C311 C320 H32A 109.40 . .
C315 C320 H32B 109.40 . .
C311 C320 H32B 109.40 . .
H32A C320 H32B 108.00 . .
C37 C371 H37A 109.50 . .
C37 C371 H37B 109.50 . .
H37A C371 H37B 109.50 . .
C37 C371 H37C 109.50 . .
H37A C371 H37C 109.50 . .
H37B C371 H37C 109.50 . .
C37 C372 H37D 109.50 . .
C37 C372 H37E 109.50 . .
H37D C372 H37E 109.50 . .
C37 C372 H37F 109.50 . .
H37D C372 H37F 109.50 . .
H37E C372 H37F 109.50 . .
C37 C373 H37G 109.50 . .
C37 C373 H37H 109.50 . .
H37G C373 H37H 109.50 . .
C37 C373 H37I 109.50 . .
H37G C373 H37I 109.50 . .
H37H C373 H37I 109.50 . .
C38 C381 H38A 109.50 . .
C38 C381 H38B 109.50 . .
H38A C381 H38B 109.50 . .
C38 C381 H38C 109.50 . .
H38A C381 H38C 109.50 . .
H38B C381 H38C 109.50 . .
C38 C382 H38D 109.50 . .
C38 C382 H38E 109.50 . .
H38D C382 H38E 109.50 . .
C38 C382 H38F 109.50 . .
H38D C382 H38F 109.50 . .
H38E C382 H38F 109.50 . .
C38 C383 H38G 109.50 . .
C38 C383 H38H 109.50 . .
H38G C383 H38H 109.50 . .
C38 C383 H38I 109.50 . .
H38G C383 H38I 109.50 . .
H38H C383 H38I 109.50 . .
N2 C411 C418 113.4(3) . .
N2 C411 C412 104.7(3) . .
C418 C411 C412 106.7(4) . .
N2 C411 C420 114.7(4) . .
C418 C411 C420 110.0(4) . .
C412 C411 C420 106.7(3) . .
C413 C412 C411 112.2(4) . .
C413 C412 H41A 109.20 . .
C411 C412 H41A 109.20 . .
C413 C412 H41B 109.20 . .
C411 C412 H41B 109.20 . .
H41A C412 H41B 107.90 . .
C419 C413 C414 109.8(4) . .
C419 C413 C412 109.0(4) . .
C414 C413 C412 109.5(4) . .
C419 C413 H413 109.50 . .
C414 C413 H413 109.50 . .
C412 C413 H413 109.50 . .
C415 C414 C413 109.0(4) . .
C415 C414 H41C 109.90 . .
C413 C414 H41C 109.90 . .
C415 C414 H41D 109.90 . .
C413 C414 H41D 109.90 . .
H41C C414 H41D 108.30 . .
C416 C415 C414 110.2(4) . .
C416 C415 C420 109.0(4) . .
C414 C415 C420 109.3(4) . .
C416 C415 H415 109.40 . .
C414 C415 H415 109.40 . .
C420 C415 H415 109.40 . .
C417 C416 C415 110.6(4) . .
C417 C416 H41E 109.50 . .
C415 C416 H41E 109.50 . .
C417 C416 H41F 109.50 . .
C415 C416 H41F 109.50 . .
H41E C416 H41F 108.10 . .
C416 C417 C418 109.3(4) . .
C416 C417 C419 109.0(4) . .
C418 C417 C419 109.9(4) . .
C416 C417 H417 109.50 . .
C418 C417 H417 109.50 . .
C419 C417 H417 109.50 . .
C417 C418 C411 110.6(4) . .
C417 C418 H41G 109.50 . .
C411 C418 H41G 109.50 . .
C417 C418 H41H 109.50 . .
C411 C418 H41H 109.50 . .
H41G C418 H41H 108.10 . .
C413 C419 C417 108.9(4) . .
C413 C419 H41I 109.90 . .
C417 C419 H41I 109.90 . .
C413 C419 H41J 109.90 . .
C417 C419 H41J 109.90 . .
H41I C419 H41J 108.30 . .
C415 C420 C411 110.6(4) . .
C415 C420 H42A 109.50 . .
C411 C420 H42A 109.50 . .
C415 C420 H42B 109.50 . .
C411 C420 H42B 109.50 . .
H42A C420 H42B 108.10 . .
C47 C471 H47A 109.50 . .
C47 C471 H47B 109.50 . .
H47A C471 H47B 109.50 . .
C47 C471 H47C 109.50 . .
H47A C471 H47C 109.50 . .
H47B C471 H47C 109.50 . .
C47 C472 H47D 109.50 . .
C47 C472 H47E 109.50 . .
H47D C472 H47E 109.50 . .
C47 C472 H47F 109.50 . .
H47D C472 H47F 109.50 . .
H47E C472 H47F 109.50 . .
C47 C473 H47G 109.50 . .
C47 C473 H47H 109.50 . .
H47G C473 H47H 109.50 . .
C47 C473 H47I 109.50 . .
H47G C473 H47I 109.50 . .
H47H C473 H47I 109.50 . .
C48 C481 H48A 109.50 . .
C48 C481 H48B 109.50 . .
H48A C481 H48B 109.50 . .
C48 C481 H48C 109.50 . .
H48A C481 H48C 109.50 . .
H48B C481 H48C 109.50 . .
C48 C482 H48D 109.50 . .
C48 C482 H48E 109.50 . .
H48D C482 H48E 109.50 . .
C48 C482 H48F 109.50 . .
H48D C482 H48F 109.50 . .
H48E C482 H48F 109.50 . .
C48 C483 H48G 109.50 . .
C48 C483 H48H 109.50 . .
H48G C483 H48H 109.50 . .
C48 C483 H48I 109.50 . .
H48G C483 H48I 109.50 . .
H48H C483 H48I 109.50 . .
C913 C912 O911 109.7(14) . .
C913 C912 H91A 109.70 . .
O911 C912 H91A 109.70 . .
C913 C912 H91B 109.70 . .
O911 C912 H91B 109.70 . .
H91A C912 H91B 108.20 . .
C912 C913 C914 101.3(14) . .
C912 C913 H91C 111.50 . .
C914 C913 H91C 111.50 . .
C912 C913 H91D 111.50 . .
C914 C913 H91D 111.50 . .
H91C C913 H91D 109.30 . .
C915 C914 C913 107.3(16) . .
C915 C914 H91E 110.30 . .
C913 C914 H91E 110.30 . .
C915 C914 H91F 110.30 . .
C913 C914 H91F 110.30 . .
H91E C914 H91F 108.50 . .
C914 C915 O911 107.4(12) . .
C914 C915 H91G 110.20 . .
O911 C915 H91G 110.20 . .
C914 C915 H91H 110.20 . .
O911 C915 H91H 110.20 . .
H91G C915 H91H 108.50 . .
O921 C922 C923 110.5(10) . .
O921 C922 H92A 109.50 . .
C923 C922 H92A 109.50 . .
O921 C922 H92B 109.50 . .
C923 C922 H92B 109.50 . .
H92A C922 H92B 108.10 . .
C924 C923 C922 102.9(13) . .
C924 C923 H92C 111.20 . .
C922 C923 H92C 111.20 . .
C924 C923 H92D 111.20 . .
C922 C923 H92D 111.20 . .
H92C C923 H92D 109.10 . .
C923 C924 C925 109.0(12) . .
C923 C924 H92E 109.90 . .
C925 C924 H92E 109.90 . .
C923 C924 H92F 109.90 . .
C925 C924 H92F 109.90 . .
H92E C924 H92F 108.30 . .
O921 C925 C924 109.6(12) . .
O921 C925 H92G 109.80 . .
C924 C925 H92G 109.80 . .
O921 C925 H92H 109.80 . .
C924 C925 H92H 109.80 . .
H92G C925 H92H 108.20 . .
O931 C932 C933 106.4(14) . .
O931 C932 H93A 110.50 . .
C933 C932 H93A 110.50 . .
O931 C932 H93B 110.50 . .
C933 C932 H93B 110.50 . .
H93A C932 H93B 108.60 . .
C932 C933 C934 104.8(11) . .
C932 C933 H93C 110.80 . .
C934 C933 H93C 110.80 . .
C932 C933 H93D 110.80 . .
C934 C933 H93D 110.80 . .
H93C C933 H93D 108.90 . .
C935 C934 C933 99.9(13) . .
C935 C934 H93E 111.80 . .
C933 C934 H93E 111.80 . .
C935 C934 H93F 111.80 . .
C933 C934 H93F 111.80 . .
H93E C934 H93F 109.50 . .
O931 C935 C934 107.4(11) . .
O931 C935 H93G 110.20 . .
C934 C935 H93G 110.20 . .
O931 C935 H93H 110.20 . .
C934 C935 H93H 110.20 . .
H93G C935 H93H 108.50 . .
C943 C942 O941 105.8(19) . .
C943 C942 H94A 110.60 . .
O941 C942 H94A 110.60 . .
C943 C942 H94B 110.60 . .
O941 C942 H94B 110.60 . .
H94A C942 H94B 108.70 . .
C942 C943 C944 104(2) . .
C942 C943 C945 82(2) . .
C944 C943 C945 47.6(16) . .
C942 C943 H94C 111.00 . .
C944 C943 H94C 111.00 . .
C945 C943 H94C 158.20 . .
C942 C943 H94D 111.00 . .
C944 C943 H94D 111.00 . .
C945 C943 H94D 80.40 . .
H94C C943 H94D 109.00 . .
C945 C944 C943 81.9(18) . .
C945 C944 H94E 115.00 . .
C943 C944 H94E 115.00 . .
C945 C944 H94F 115.00 . .
C943 C944 H94F 115.00 . .
H94E C944 H94F 112.00 . .
C944 C945 O941 86.6(17) . .
C944 C945 C943 50.5(13) . .
O941 C945 C943 73.1(12) . .
C944 C945 H94G 114.20 . .
O941 C945 H94G 114.20 . .
C943 C945 H94G 163.90 . .
C944 C945 H94H 114.20 . .
O941 C945 H94H 114.20 . .
C943 C945 H94H 76.00 . .
H94G C945 H94H 111.40 . .
C952 C951 H95A 109.50 . .
C952 C951 H95B 109.50 . .
H95A C951 H95B 109.50 . .
C952 C951 H95C 109.50 . .
H95A C951 H95C 109.50 . .
H95B C951 H95C 109.50 . .
C953 C952 C951 99(2) . .
C953 C952 H95D 112.00 . .
C951 C952 H95D 112.00 . .
C953 C952 H95E 112.00 . .
C951 C952 H95E 112.00 . .
H95D C952 H95E 109.70 . .
C952 C953 C954 99.2(17) . .
C952 C953 H95F 111.90 . .
C954 C953 H95F 111.90 . .
C952 C953 H95G 111.90 . .
C954 C953 H95G 111.90 . .
H95F C953 H95G 109.60 . .
C955 C954 C953 98(2) . .
C955 C954 H95H 112.10 . .
C953 C954 H95H 112.10 . .
C955 C954 H95I 112.10 . .
C953 C954 H95I 112.10 . .
H95H C954 H95I 109.70 . .
C954 C955 H95J 109.50 . .
C954 C955 H95K 109.50 . .
H95J C955 H95K 109.50 . .
C954 C955 H95L 109.50 . .
H95J C955 H95L 109.50 . .
H95K C955 H95L 109.50 . .

loop_
_geom_bond_atom_site_label_1
_geom_bond_atom_site_label_2
_geom_bond_distance
_geom_bond_site_symmetry_2
U1 O3 2.174(3) .
U1 O3 2.174(3) 2_577
U1 N3 2.381(3) 2_577
U1 N3 2.381(3) .
U1 O71 2.412(3) .
U1 O71 2.412(3) 2_577
U2 O1 2.163(3) .
U2 O2 2.170(3) .
U2 N1 2.334(4) .
U2 N2 2.342(4) .
U2 O51 2.472(4) .
U2 O61 2.475(3) .
O1 C11 1.360(5) .
O2 C41 1.365(6) .
O3 C31 1.363(5) .
O51 C55 1.444(7) .
O51 C52 1.467(7) .
O61 C61 1.442(6) .
O61 C64 1.449(6) .
O71 C72 1.447(6) .
O71 C75 1.457(6) .
O911 C915 1.395(14) .
O911 C912 1.440(14) .
O921 C925 1.358(14) .
O921 C922 1.423(12) .
O931 C932 1.418(18) .
O931 C935 1.435(14) .
O941 C942 1.39(2) .
O941 C945 1.56(3) .
N1 C16 1.394(6) .
N1 C111 1.469(5) .
N2 C46 1.403(5) .
N2 C411 1.481(5) .
N3 C36 1.412(6) .
N3 C311 1.470(6) .
C11 C12 1.382(6) .
C11 C16 1.440(6) .
C12 C13 1.423(6) .
C12 C17 1.534(6) .
C13 C14 1.386(7) .
C13 H13 0.9500 .
C14 C15 1.395(7) .
C14 C18 1.547(7) .
C15 C16 1.387(6) .
C15 H15 0.9500 .
C17 C172 1.533(7) .
C17 C171 1.537(7) .
C17 C173 1.538(6) .
C18 C183 1.512(8) .
C18 C181 1.519(10) .
C18 C182 1.527(12) .
C31 C32 1.398(6) .
C31 C36 1.408(6) .
C32 C33 1.406(6) .
C32 C37 1.536(7) .
C33 C34 1.382(7) .
C33 H33 0.9500 .
C34 C35 1.407(7) .
C34 C38 1.543(6) .
C35 C36 1.398(6) .
C35 H35 0.9500 .
C37 C373 1.539(7) .
C37 C372 1.539(8) .
C37 C371 1.544(7) .
C38 C383 1.494(9) .
C38 C381 1.513(9) .
C38 C382 1.551(10) .
C41 C42 1.381(6) .
C41 C46 1.437(6) .
C42 C43 1.410(7) .
C42 C47 1.552(6) .
C43 C44 1.379(7) .
C43 H43 0.9500 .
C44 C45 1.406(7) .
C44 C48 1.538(7) .
C45 C46 1.388(7) .
C45 H45 0.9500 .
C47 C471 1.529(7) .
C47 C473 1.538(7) .
C47 C472 1.541(8) .
C48 C481 1.518(9) .
C48 C482 1.528(9) .
C48 C483 1.541(7) .
C52 C53 1.436(11) .
C52 H52A 0.9900 .
C52 H52B 0.9900 .
C53 C54 1.410(13) .
C53 H53A 0.9900 .
C53 H53B 0.9900 .
C54 C55 1.465(11) .
C54 H54A 0.9900 .
C54 H54B 0.9900 .
C55 H55A 0.9900 .
C55 H55B 0.9900 .
C61 C62 1.507(8) .
C61 H61A 0.9900 .
C61 H61B 0.9900 .
C62 C63 1.523(9) .
C62 H62A 0.9900 .
C62 H62B 0.9900 .
C63 C64 1.458(8) .
C63 H63A 0.9900 .
C63 H63B 0.9900 .
C64 H64A 0.9900 .
C64 H64B 0.9900 .
C72 C73 1.492(9) .
C72 H72A 0.9900 .
C72 H72B 0.9900 .
C73 C74 1.523(10) .
C73 H73A 0.9900 .
C73 H73B 0.9900 .
C74 C75 1.423(10) .
C74 H74A 0.9900 .
C74 H74B 0.9900 .
C75 H75A 0.9900 .
C75 H75B 0.9900 .
C111 C112 1.537(6) .
C111 C118 1.545(6) .
C111 C119 1.550(6) .
C112 C113 1.541(6) .
C112 H11A 0.9900 .
C112 H11B 0.9900 .
C113 C114 1.522(7) .
C113 C120 1.533(7) .
C113 H113 1.0000 .
C114 C115 1.535(7) .
C114 H11C 0.9900 .
C114 H11D 0.9900 .
C115 C116 1.527(7) .
C115 C119 1.550(6) .
C115 H115 1.0000 .
C116 C117 1.535(7) .
C116 H11E 0.9900 .
C116 H11F 0.9900 .
C117 C118 1.529(7) .
C117 C120 1.532(8) .
C117 H117 1.0000 .
C118 H11G 0.9900 .
C118 H11H 0.9900 .
C119 H11I 0.9900 .
C119 H11J 0.9900 .
C120 H12A 0.9900 .
C120 H12B 0.9900 .
C171 H17A 0.9800 .
C171 H17B 0.9800 .
C171 H17C 0.9800 .
C172 H17D 0.9800 .
C172 H17E 0.9800 .
C172 H17F 0.9800 .
C173 H17G 0.9800 .
C173 H17H 0.9800 .
C173 H17I 0.9800 .
C181 H18A 0.9800 .
C181 H18B 0.9800 .
C181 H18C 0.9800 .
C182 H18D 0.9800 .
C182 H18E 0.9800 .
C182 H18F 0.9800 .
C183 H18G 0.9800 .
C183 H18H 0.9800 .
C183 H18I 0.9800 .
C311 C318 1.544(6) .
C311 C312 1.545(6) .
C311 C320 1.546(6) .
C312 C313 1.538(7) .
C312 H31A 0.9900 .
C312 H31B 0.9900 .
C313 C314 1.532(9) .
C313 C319 1.533(7) .
C313 H313 1.0000 .
C314 C315 1.530(9) .
C314 H31C 0.9900 .
C314 H31D 0.9900 .
C315 C320 1.536(7) .
C315 C316 1.545(7) .
C315 H315 1.0000 .
C316 C317 1.525(7) .
C316 H31E 0.9900 .
C316 H31F 0.9900 .
C317 C319 1.515(7) .
C317 C318 1.524(7) .
C317 H317 1.0000 .
C318 H31G 0.9900 .
C318 H31H 0.9900 .
C319 H31I 0.9900 .
C319 H31J 0.9900 .
C320 H32A 0.9900 .
C320 H32B 0.9900 .
C371 H37A 0.9800 .
C371 H37B 0.9800 .
C371 H37C 0.9800 .
C372 H37D 0.9800 .
C372 H37E 0.9800 .
C372 H37F 0.9800 .
C373 H37G 0.9800 .
C373 H37H 0.9800 .
C373 H37I 0.9800 .
C381 H38A 0.9800 .
C381 H38B 0.9800 .
C381 H38C 0.9800 .
C382 H38D 0.9800 .
C382 H38E 0.9800 .
C382 H38F 0.9800 .
C383 H38G 0.9800 .
C383 H38H 0.9800 .
C383 H38I 0.9800 .
C411 C418 1.542(6) .
C411 C412 1.547(6) .
C411 C420 1.549(7) .
C412 C413 1.533(6) .
C412 H41A 0.9900 .
C412 H41B 0.9900 .
C413 C419 1.529(7) .
C413 C414 1.531(8) .
C413 H413 1.0000 .
C414 C415 1.529(7) .
C414 H41C 0.9900 .
C414 H41D 0.9900 .
C415 C416 1.523(7) .
C415 C420 1.538(6) .
C415 H415 1.0000 .
C416 C417 1.523(8) .
C416 H41E 0.9900 .
C416 H41F 0.9900 .
C417 C418 1.534(6) .
C417 C419 1.546(7) .
C417 H417 1.0000 .
C418 H41G 0.9900 .
C418 H41H 0.9900 .
C419 H41I 0.9900 .
C419 H41J 0.9900 .
C420 H42A 0.9900 .
C420 H42B 0.9900 .
C471 H47A 0.9800 .
C471 H47B 0.9800 .
C471 H47C 0.9800 .
C472 H47D 0.9800 .
C472 H47E 0.9800 .
C472 H47F 0.9800 .
C473 H47G 0.9800 .
C473 H47H 0.9800 .
C473 H47I 0.9800 .
C481 H48A 0.9800 .
C481 H48B 0.9800 .
C481 H48C 0.9800 .
C482 H48D 0.9800 .
C482 H48E 0.9800 .
C482 H48F 0.9800 .
C483 H48G 0.9800 .
C483 H48H 0.9800 .
C483 H48I 0.9800 .
C912 C913 1.40(2) .
C912 H91A 0.9900 .
C912 H91B 0.9900 .
C913 C914 1.54(2) .
C913 H91C 0.9900 .
C913 H91D 0.9900 .
C914 C915 1.35(2) .
C914 H91E 0.9900 .
C914 H91F 0.9900 .
C915 H91G 0.9900 .
C915 H91H 0.9900 .
C922 C923 1.492(17) .
C922 H92A 0.9900 .
C922 H92B 0.9900 .
C923 C924 1.42(2) .
C923 H92C 0.9900 .
C923 H92D 0.9900 .
C924 C925 1.47(2) .
C924 H92E 0.9900 .
C924 H92F 0.9900 .
C925 H92G 0.9900 .
C925 H92H 0.9900 .
C932 C933 1.533(17) .
C932 H93A 0.9900 .
C932 H93B 0.9900 .
C933 C934 1.56(2) .
C933 H93C 0.9900 .
C933 H93D 0.9900 .
C934 C935 1.464(15) .
C934 H93E 0.9900 .
C934 H93F 0.9900 .
C935 H93G 0.9900 .
C935 H93H 0.9900 .
C942 C943 1.23(3) .
C942 H94A 0.9900 .
C942 H94B 0.9900 .
C943 C944 1.50(3) .
C943 C945 1.93(4) .
C943 H94C 0.9900 .
C943 H94D 0.9900 .
C944 C945 1.44(4) .
C944 H94E 0.9900 .
C944 H94F 0.9900 .
C945 H94G 0.9900 .
C945 H94H 0.9900 .
C951 C952 1.54(3) .
C951 H95A 0.9800 .
C951 H95B 0.9800 .
C951 H95C 0.9800 .
C952 C953 1.47(3) .
C952 H95D 0.9900 .
C952 H95E 0.9900 .
C953 C954 1.53(2) .
C953 H95F 0.9900 .
C953 H95G 0.9900 .
C954 C955 1.43(3) .
C954 H95H 0.9900 .
C954 H95I 0.9900 .
C955 H95J 0.9800 .
C955 H95K 0.9800 .
C955 H95L 0.9800 .

loop_
_geom_torsion_atom_site_label_1
_geom_torsion_atom_site_label_2
_geom_torsion_atom_site_label_3
_geom_torsion_atom_site_label_4
_geom_torsion
_geom_torsion_site_symmetry_1
O2 U2 O1 C11 146.9(4) .
N1 U2 O1 C11 8.3(3) .
N2 U2 O1 C11 -91.4(3) .
O51 U2 O1 C11 101.4(3) .
O61 U2 O1 C11 -176.3(3) .
O1 U2 O2 C41 134.6(4) .
N1 U2 O2 C41 -92.3(3) .
N2 U2 O2 C41 6.9(3) .
O51 U2 O2 C41 -179.2(4) .
O61 U2 O2 C41 98.4(3) .
O3 U1 O3 C31 -4(21) 2_577
N3 U1 O3 C31 178.4(3) 2_577
N3 U1 O3 C31 -1.6(3) .
O71 U1 O3 C31 -88.1(3) .
O71 U1 O3 C31 91.9(3) 2_577
O1 U2 O51 C55 137.4(5) .
O2 U2 O51 C55 -31.7(5) .
N1 U2 O51 C55 -154.3(5) .
N2 U2 O51 C55 -20.4(6) .
O61 U2 O51 C55 57.3(5) .
O1 U2 O51 C52 -24.4(4) .
O2 U2 O51 C52 166.5(4) .
N1 U2 O51 C52 43.9(4) .
N2 U2 O51 C52 177.8(4) .
O61 U2 O51 C52 -104.5(4) .
O1 U2 O61 C61 -20.3(5) .
O2 U2 O61 C61 150.6(5) .
N1 U2 O61 C61 -12.1(6) .
N2 U2 O61 C61 -140.6(5) .
O51 U2 O61 C61 69.3(5) .
O1 U2 O61 C64 158.1(4) .
O2 U2 O61 C64 -31.0(4) .
N1 U2 O61 C64 166.2(4) .
N2 U2 O61 C64 37.8(4) .
O51 U2 O61 C64 -112.3(4) .
O3 U1 O71 C72 -131.7(4) .
O3 U1 O71 C72 48.3(4) 2_577
N3 U1 O71 C72 -19.3(4) 2_577
N3 U1 O71 C72 160.7(4) .
O71 U1 O71 C72 42(45) 2_577
O3 U1 O71 C75 25.0(5) .
O3 U1 O71 C75 -155.0(5) 2_577
N3 U1 O71 C75 137.4(5) 2_577
N3 U1 O71 C75 -42.6(5) .
O71 U1 O71 C75 -161(45) 2_577
O1 U2 N1 C16 -5.6(3) .
O2 U2 N1 C16 -173.6(3) .
N2 U2 N1 C16 110.1(3) .
O51 U2 N1 C16 -92.7(3) .
O61 U2 N1 C16 -14.2(5) .
O1 U2 N1 C111 179.3(3) .
O2 U2 N1 C111 11.2(4) .
N2 U2 N1 C111 -65.1(3) .
O51 U2 N1 C111 92.1(3) .
O61 U2 N1 C111 170.7(3) .
O1 U2 N2 C46 -169.5(3) .
O2 U2 N2 C46 -3.4(3) .
N1 U2 N2 C46 115.2(3) .
O51 U2 N2 C46 -15.4(5) .
O61 U2 N2 C46 -90.8(3) .
O1 U2 N2 C411 12.3(3) .
O2 U2 N2 C411 178.4(3) .
N1 U2 N2 C411 -63.1(3) .
O51 U2 N2 C411 166.4(3) .
O61 U2 N2 C411 91.0(3) .
O3 U1 N3 C36 -0.5(3) .
O3 U1 N3 C36 179.5(3) 2_577
N3 U1 N3 C36 119(31) 2_577
O71 U1 N3 C36 93.5(3) .
O71 U1 N3 C36 -86.5(3) 2_577
O3 U1 N3 C311 -179.8(3) .
O3 U1 N3 C311 0.2(3) 2_577
N3 U1 N3 C311 -60(31) 2_577
O71 U1 N3 C311 -85.7(3) .
O71 U1 N3 C311 94.2(3) 2_577
U2 O1 C11 C12 171.2(3) .
U2 O1 C11 C16 -9.6(5) .
O1 C11 C12 C13 179.6(4) .
C16 C11 C12 C13 0.5(7) .
O1 C11 C12 C17 -0.9(7) .
C16 C11 C12 C17 -180.0(4) .
C11 C12 C13 C14 -2.1(8) .
C17 C12 C13 C14 178.4(5) .
C12 C13 C14 C15 1.6(8) .
C12 C13 C14 C18 -179.9(5) .
C13 C14 C15 C16 0.6(8) .
C18 C14 C15 C16 -178.0(5) .
C14 C15 C16 N1 176.6(5) .
C14 C15 C16 C11 -2.0(8) .
C111 N1 C16 C15 -0.6(8) .
U2 N1 C16 C15 -175.6(4) .
C111 N1 C16 C11 178.0(4) .
U2 N1 C16 C11 3.0(5) .
O1 C11 C16 C15 -177.7(4) .
C12 C11 C16 C15 1.5(7) .
O1 C11 C16 N1 3.5(6) .
C12 C11 C16 N1 -177.4(4) .
C11 C12 C17 C172 -58.1(6) .
C13 C12 C17 C172 121.4(5) .
C11 C12 C17 C171 63.1(6) .
C13 C12 C17 C171 -117.4(5) .
C11 C12 C17 C173 -177.3(5) .
C13 C12 C17 C173 2.2(7) .
C13 C14 C18 C183 -0.5(9) .
C15 C14 C18 C183 178.1(6) .
C13 C14 C18 C181 122.4(7) .
C15 C14 C18 C181 -59.1(9) .
C13 C14 C18 C182 -119.9(6) .
C15 C14 C18 C182 58.6(8) .
U1 O3 C31 C32 -176.4(3) .
U1 O3 C31 C36 3.5(5) .
O3 C31 C32 C33 -177.7(4) .
C36 C31 C32 C33 2.4(7) .
O3 C31 C32 C37 3.5(7) .
C36 C31 C32 C37 -176.5(4) .
C31 C32 C33 C34 0.3(7) .
C37 C32 C33 C34 179.2(5) .
C32 C33 C34 C35 -1.7(7) .
C32 C33 C34 C38 177.0(5) .
C33 C34 C35 C36 0.6(8) .
C38 C34 C35 C36 -178.2(5) .
C34 C35 C36 C31 1.9(7) .
C34 C35 C36 N3 -177.9(5) .
O3 C31 C36 C35 176.6(4) .
C32 C31 C36 C35 -3.4(7) .
O3 C31 C36 N3 -3.6(6) .
C32 C31 C36 N3 176.4(4) .
C311 N3 C36 C35 1.5(7) .
U1 N3 C36 C35 -177.8(4) .
C311 N3 C36 C31 -178.3(4) .
U1 N3 C36 C31 2.4(5) .
C31 C32 C37 C373 176.2(5) .
C33 C32 C37 C373 -2.7(7) .
C31 C32 C37 C372 -63.4(6) .
C33 C32 C37 C372 117.8(5) .
C31 C32 C37 C371 57.2(6) .
C33 C32 C37 C371 -121.6(5) .
C33 C34 C38 C383 41.4(8) .
C35 C34 C38 C383 -139.9(7) .
C33 C34 C38 C381 168.4(7) .
C35 C34 C38 C381 -12.9(9) .
C33 C34 C38 C382 -74.4(7) .
C35 C34 C38 C382 104.4(6) .
U2 O2 C41 C42 172.7(4) .
U2 O2 C41 C46 -9.2(5) .
O2 C41 C42 C43 176.8(5) .
C46 C41 C42 C43 -1.2(7) .
O2 C41 C42 C47 -3.7(7) .
C46 C41 C42 C47 178.4(4) .
C41 C42 C43 C44 -1.4(8) .
C47 C42 C43 C44 179.1(5) .
C42 C43 C44 C45 2.0(9) .
C42 C43 C44 C48 179.5(5) .
C43 C44 C45 C46 -0.1(8) .
C48 C44 C45 C46 -177.7(5) .
C44 C45 C46 N2 177.5(5) .
C44 C45 C46 C41 -2.2(7) .
C411 N2 C46 C45 -1.2(7) .
U2 N2 C46 C45 -179.4(4) .
C411 N2 C46 C41 178.5(4) .
U2 N2 C46 C41 0.3(5) .
O2 C41 C46 C45 -175.2(4) .
C42 C41 C46 C45 2.9(7) .
O2 C41 C46 N2 5.0(6) .
C42 C41 C46 N2 -176.8(4) .
C41 C42 C47 C471 -55.0(6) .
C43 C42 C47 C471 124.6(5) .
C41 C42 C47 C473 -174.8(5) .
C43 C42 C47 C473 4.8(7) .
C41 C42 C47 C472 66.0(6) .
C43 C42 C47 C472 -114.5(5) .
C43 C44 C48 C481 -110.2(6) .
C45 C44 C48 C481 67.2(7) .
C43 C44 C48 C482 129.4(6) .
C45 C44 C48 C482 -53.1(7) .
C43 C44 C48 C483 10.0(9) .
C45 C44 C48 C483 -172.5(6) .
C55 O51 C52 C53 -7.1(10) .
U2 O51 C52 C53 158.0(8) .
O51 C52 C53 C54 -0.1(14) .
C52 C53 C54 C55 7.1(15) .
C52 O51 C55 C54 11.4(8) .
U2 O51 C55 C54 -152.2(5) .
C53 C54 C55 O51 -11.3(12) .
C64 O61 C61 C62 -2.1(7) .
U2 O61 C61 C62 176.3(4) .
O61 C61 C62 C63 -19.7(7) .
C61 C62 C63 C64 34.2(8) .
C61 O61 C64 C63 24.3(7) .
U2 O61 C64 C63 -154.4(4) .
C62 C63 C64 O61 -35.7(7) .
C75 O71 C72 C73 -25.2(7) .
U1 O71 C72 C73 134.9(5) .
O71 C72 C73 C74 6.5(9) .
C72 C73 C74 C75 14.5(11) .
C73 C74 C75 O71 -29.7(10) .
C72 O71 C75 C74 35.1(8) .
U1 O71 C75 C74 -124.9(6) .
C16 N1 C111 C112 -177.4(4) .
U2 N1 C111 C112 -2.4(4) .
C16 N1 C111 C118 -60.9(6) .
U2 N1 C111 C118 114.1(4) .
C16 N1 C111 C119 66.2(5) .
U2 N1 C111 C119 -118.8(3) .
N1 C111 C112 C113 179.8(4) .
C118 C111 C112 C113 58.3(5) .
C119 C111 C112 C113 -59.8(5) .
C111 C112 C113 C114 60.4(5) .
C111 C112 C113 C120 -59.1(5) .
C120 C113 C114 C115 60.5(5) .
C112 C113 C114 C115 -58.7(5) .
C113 C114 C115 C116 -59.6(5) .
C113 C114 C115 C119 60.0(5) .
C114 C115 C116 C117 59.1(5) .
C119 C115 C116 C117 -60.8(5) .
C115 C116 C117 C118 60.2(5) .
C115 C116 C117 C120 -59.4(5) .
C120 C117 C118 C111 62.4(5) .
C116 C117 C118 C111 -57.3(5) .
N1 C111 C118 C117 -175.8(4) .
C112 C111 C118 C117 -59.7(5) .
C119 C111 C118 C117 55.8(5) .
C116 C115 C119 C111 58.8(5) .
C114 C115 C119 C111 -60.7(5) .
N1 C111 C119 C115 174.8(3) .
C112 C111 C119 C115 59.1(4) .
C118 C111 C119 C115 -56.3(5) .
C118 C117 C120 C113 -60.6(5) .
C116 C117 C120 C113 59.4(5) .
C114 C113 C120 C117 -60.4(5) .
C112 C113 C120 C117 58.5(5) .
C36 N3 C311 C318 178.4(4) .
U1 N3 C311 C318 -2.3(5) .
C36 N3 C311 C312 -65.7(5) .
U1 N3 C311 C312 113.6(4) .
C36 N3 C311 C320 62.5(5) .
U1 N3 C311 C320 -118.3(3) .
N3 C311 C312 C313 -175.8(4) .
C318 C311 C312 C313 -59.7(5) .
C320 C311 C312 C313 54.9(5) .
C311 C312 C313 C314 -57.5(5) .
C311 C312 C313 C319 61.9(6) .
C319 C313 C314 C315 -59.0(5) .
C312 C313 C314 C315 61.2(6) .
C313 C314 C315 C320 -60.6(6) .
C313 C314 C315 C316 58.4(6) .
C314 C315 C316 C317 -59.0(5) .
C320 C315 C316 C317 60.1(6) .
C315 C316 C317 C319 61.6(5) .
C315 C316 C317 C318 -59.0(5) .
C319 C317 C318 C311 -59.6(5) .
C316 C317 C318 C311 60.7(5) .
N3 C311 C318 C317 179.7(4) .
C312 C311 C318 C317 59.2(5) .
C320 C311 C318 C317 -59.2(5) .
C318 C317 C319 C313 57.4(6) .
C316 C317 C319 C313 -62.8(6) .
C314 C313 C319 C317 60.7(5) .
C312 C313 C319 C317 -59.3(6) .
C314 C315 C320 C311 57.1(5) .
C316 C315 C320 C311 -62.1(6) .
N3 C311 C320 C315 176.0(4) .
C318 C311 C320 C315 59.6(5) .
C312 C311 C320 C315 -55.0(5) .
C46 N2 C411 C418 66.5(5) .
U2 N2 C411 C418 -115.3(3) .
C46 N2 C411 C412 -177.6(4) .
U2 N2 C411 C412 0.6(4) .
C46 N2 C411 C420 -61.0(5) .
U2 N2 C411 C420 117.2(3) .
N2 C411 C412 C413 -179.9(4) .
C418 C411 C412 C413 -59.4(5) .
C420 C411 C412 C413 58.1(5) .
C411 C412 C413 C419 60.6(5) .
C411 C412 C413 C414 -59.5(5) .
C419 C413 C414 C415 -60.3(5) .
C412 C413 C414 C415 59.3(5) .
C413 C414 C415 C416 58.8(5) .
C413 C414 C415 C420 -61.0(5) .
C414 C415 C416 C417 -59.1(5) .
C420 C415 C416 C417 60.9(5) .
C415 C416 C417 C418 -61.1(5) .
C415 C416 C417 C419 59.1(5) .
C416 C417 C418 C411 58.5(5) .
C419 C417 C418 C411 -61.1(5) .
N2 C411 C418 C417 173.7(4) .
C412 C411 C418 C417 58.9(5) .
C420 C411 C418 C417 -56.4(5) .
C414 C413 C419 C417 61.0(5) .
C412 C413 C419 C417 -58.9(5) .
C416 C417 C419 C413 -59.9(5) .
C418 C417 C419 C413 60.0(5) .
C416 C415 C420 C411 -58.3(5) .
C414 C415 C420 C411 62.2(5) .
N2 C411 C420 C415 -174.4(4) .
C418 C411 C420 C415 56.4(5) .
C412 C411 C420 C415 -59.0(5) .
C915 O911 C912 C913 29.3(17) .
O911 C912 C913 C914 -13.2(19) .
C912 C913 C914 C915 -8(2) .
C913 C914 C915 O911 27(2) .
C912 O911 C915 C914 -34.2(17) .
C925 O921 C922 C923 -7.0(15) .
O921 C922 C923 C924 1.6(19) .
C922 C923 C924 C925 4(2) .
C922 O921 C925 C924 9.5(18) .
C923 C924 C925 O921 -9(2) .
C935 O931 C932 C933 -21.9(13) .
O931 C932 C933 C934 -1.4(14) .
C932 C933 C934 C935 23.1(12) .
C932 O931 C935 C934 39.3(15) .
C933 C934 C935 O931 -37.8(13) .
C945 O941 C942 C943 -23(3) .
O941 C942 C943 C944 -24(3) .
O941 C942 C943 C945 19(2) .
C942 C943 C944 C945 66(3) .
C943 C944 C945 O941 -70.8(19) .
C942 O941 C945 C944 64(2) .
C942 O941 C945 C943 14.9(17) .
C942 C943 C945 C944 -117(3) .
C942 C943 C945 O941 -17.0(19) .
C944 C943 C945 O941 100(2) .
C951 C952 C953 C954 179.7(13) .
C952 C953 C954 C955 175.0(13) .
